data_7705891
loop_
_publ_author_name
'Cai, Jing'
'Ye, Run'
'Liu, Xinhao'
'Guo, Leilei'
'Qiao, Xinrong'

_publ_section_title
;
 Ionic strength effect on regulating the synthetic assembly of
 polyoxometalate clusters with slow magnetic relaxation behavior.
;
_journal_issue 46
_journal_name_full 'Dalton transactions (Cambridge, England : 2003)'
_journal_page_first 16954
_journal_page_last 16961
_journal_paper_doi 10.1039/d0dt02409k
_journal_volume 49
_journal_year 2020
_chemical_formula_moiety 'Dy3 K5 Na5.33 Ni O130.69 Sb3 W30, 9.08(O)'
_chemical_formula_sum 'Dy3 K5 Na5.34 Ni O139.78 Sb3 W30'
_chemical_formula_weight 8981.59
_space_group_crystal_system triclinic
_space_group_IT_number 2
_space_group_name_Hall '-P 1'
_space_group_name_H-M_alt 'P -1'
_atom_sites_solution_primary direct
_audit_creation_date 2020-06-30
_audit_creation_method
;
Olex2 1.2
(compiled 2018.05.29 svn.r3508 for OlexSys, GUI svn.r5506)
;
_audit_update_record
;
2020-07-01 deposited with the CCDC.	2020-10-20 downloaded from the CCDC.
;
_cell_angle_alpha 93.078(2)
_cell_angle_beta 99.426(2)
_cell_angle_gamma 116.645(3)
_cell_formula_units_Z 2
_cell_length_a 18.2445(6)
_cell_length_b 19.9956(7)
_cell_length_c 24.4742(6)
_cell_measurement_reflns_used 11630
_cell_measurement_temperature 186(2)
_cell_measurement_theta_max 26.5810
_cell_measurement_theta_min 3.3040
_cell_volume 7790.2(5)
_computing_cell_refinement
;
CrysAlisPro, Agilent Technologies,
Version 1.171.36.24 (release 03-12-2012 CrysAlis171 .NET)
(compiled Dec  3 2012,18:21:49)
;
_computing_data_collection
;
CrysAlisPro, Agilent Technologies,
Version 1.171.36.24 (release 03-12-2012 CrysAlis171 .NET)
(compiled Dec  3 2012,18:21:49)
;
_computing_data_reduction
;
CrysAlisPro, Agilent Technologies,
Version 1.171.36.24 (release 03-12-2012 CrysAlis171 .NET)
(compiled Dec  3 2012,18:21:49)
;
_computing_molecular_graphics 'Olex2 (Dolomanov et al., 2009)'
_computing_publication_material 'Olex2 (Dolomanov et al., 2009)'
_computing_structure_refinement 'XL (Sheldrick, 2008)'
_computing_structure_solution 'ShelXS (Sheldrick, 2008)'
_diffrn_ambient_temperature 186(2)
_diffrn_detector_area_resol_mean 16.1903
_diffrn_measured_fraction_theta_full 0.998
_diffrn_measured_fraction_theta_max 0.998
_diffrn_measurement_details
;
#__ type_ start__ end____ width___ exp.time_
  1 omega  -78.00   15.00   1.0000   30.0000
omega____ theta____ kappa____ phi______ frames
    -      -17.7912  -77.0000  -90.0000 93

#__ type_ start__ end____ width___ exp.time_
  2 omega  -37.00   53.00   1.0000   30.0000
omega____ theta____ kappa____ phi______ frames
    -      -17.7912   57.0000  150.0000 90

#__ type_ start__ end____ width___ exp.time_
  3 omega  -40.00   55.00   1.0000   30.0000
omega____ theta____ kappa____ phi______ frames
    -      -17.7912   77.0000   30.0000 95

#__ type_ start__ end____ width___ exp.time_
  4 omega    4.00   64.00   1.0000   30.0000
omega____ theta____ kappa____ phi______ frames
    -       19.1975  -99.0000 -150.0000 60

#__ type_ start__ end____ width___ exp.time_
  5 omega    1.00   58.00   1.0000   30.0000
omega____ theta____ kappa____ phi______ frames
    -       19.1975  -99.0000   90.0000 57

#__ type_ start__ end____ width___ exp.time_
  6 omega   54.00   87.00   1.0000   30.0000
omega____ theta____ kappa____ phi______ frames
    -       19.1975   57.0000    0.0000 33

#__ type_ start__ end____ width___ exp.time_
  7 omega    0.00   31.00   1.0000   30.0000
omega____ theta____ kappa____ phi______ frames
    -       19.1975  -38.0000    0.0000 31

#__ type_ start__ end____ width___ exp.time_
  8 omega    3.00   39.00   1.0000   30.0000
omega____ theta____ kappa____ phi______ frames
    -       19.1975  -57.0000 -120.0000 36

#__ type_ start__ end____ width___ exp.time_
  9 omega   75.00  100.00   1.0000   30.0000
omega____ theta____ kappa____ phi______ frames
    -       19.1975 -178.0000 -120.0000 25

#__ type_ start__ end____ width___ exp.time_
 10 omega   45.00   74.00   1.0000   30.0000
omega____ theta____ kappa____ phi______ frames
    -       19.1975   57.0000  -30.0000 29

#__ type_ start__ end____ width___ exp.time_
 11 omega  -29.00   -2.00   1.0000   30.0000
omega____ theta____ kappa____ phi______ frames
    -       19.1975  -57.0000  -60.0000 27

#__ type_ start__ end____ width___ exp.time_
 12 omega  -52.00  -21.00   1.0000   30.0000
omega____ theta____ kappa____ phi______ frames
    -       19.1975  -38.0000    0.0000 31
;
_diffrn_measurement_device_type 'Xcalibur, Sapphire3, Gemini ultra'
_diffrn_measurement_method '\w scans'
_diffrn_orient_matrix_UB_11 -0.0056848000
_diffrn_orient_matrix_UB_12 0.0308076000
_diffrn_orient_matrix_UB_13 -0.0089965000
_diffrn_orient_matrix_UB_21 0.0409116000
_diffrn_orient_matrix_UB_22 0.0166094000
_diffrn_orient_matrix_UB_23 -0.0056615000
_diffrn_orient_matrix_UB_31 -0.0165409000
_diffrn_orient_matrix_UB_32 -0.0195848000
_diffrn_orient_matrix_UB_33 -0.0277204000
_diffrn_radiation_monochromator graphite
_diffrn_radiation_type MoK\a
_diffrn_radiation_wavelength 0.71073
_diffrn_reflns_av_R_equivalents 0.1071
_diffrn_reflns_av_unetI/netI 0.1570
_diffrn_reflns_Laue_measured_fraction_full 0.998
_diffrn_reflns_Laue_measured_fraction_max 0.998
_diffrn_reflns_limit_h_max 21
_diffrn_reflns_limit_h_min -21
_diffrn_reflns_limit_k_max 23
_diffrn_reflns_limit_k_min -23
_diffrn_reflns_limit_l_max 27
_diffrn_reflns_limit_l_min -29
_diffrn_reflns_number 69309
_diffrn_reflns_point_group_measured_fraction_full 0.998
_diffrn_reflns_point_group_measured_fraction_max 0.998
_diffrn_reflns_theta_full 25.000
_diffrn_reflns_theta_max 25.000
_diffrn_reflns_theta_min 2.929
_diffrn_source 'Enhance (Mo) X-ray Source'
_exptl_absorpt_coefficient_mu 24.339
_exptl_absorpt_correction_T_max 1.00000
_exptl_absorpt_correction_T_min 0.24871
_exptl_absorpt_correction_type multi-scan
_exptl_absorpt_process_details
;
CrysAlisPro, Agilent Technologies,
Version 1.171.36.24 (release 03-12-2012 CrysAlis171 .NET)
(compiled Dec  3 2012,18:21:49)
Empirical absorption correction using spherical harmonics,
 implemented in SCALE3 ABSPACK scaling algorithm.
;
_exptl_crystal_colour green
_exptl_crystal_density_diffrn 3.829
_exptl_crystal_description block
_exptl_crystal_F_000 7742
_refine_diff_density_max 4.277
_refine_diff_density_min -3.003
_refine_diff_density_rms 0.542
_refine_ls_extinction_method none
_refine_ls_goodness_of_fit_ref 1.002
_refine_ls_hydrogen_treatment undef
_refine_ls_matrix_type full
_refine_ls_number_parameters 1784
_refine_ls_number_reflns 27383
_refine_ls_number_restraints 918
_refine_ls_restrained_S_all 0.992
_refine_ls_R_factor_all 0.1293
_refine_ls_R_factor_gt 0.0832
_refine_ls_shift/su_max 0.001
_refine_ls_shift/su_mean 0.000
_refine_ls_structure_factor_coef Fsqd
_refine_ls_weighting_details 'w=1/[\s^2^(Fo^2^)+(0.1033P)^2^] where P=(Fo^2^+2Fc^2^)/3'
_refine_ls_weighting_scheme calc
_refine_ls_wR_factor_gt 0.1928
_refine_ls_wR_factor_ref 0.2263
_reflns_Friedel_coverage 0.000
_reflns_number_gt 16781
_reflns_number_total 27383
_reflns_threshold_expression 'I > 2\s(I)'
_cod_data_source_file d0dt02409k2.cif
_cod_data_source_block exp_14495
_cod_database_code 7705891
_shelx_shelxl_version_number 2014/7
_shelx_space_group_comment
;
The symmetry employed for this shelxl refinement is uniquely defined
by the following loop, which should always be used as a source of
symmetry information in preference to the above space-group names.
They are only intended as comments.
;
_reflns_odcompleteness_completeness 99.81
_reflns_odcompleteness_iscentric 1
_reflns_odcompleteness_theta 24.97
_olex2_refinement_description
;
1. Uiso/Uaniso restraints and constraints
Uanis(Na14) \\sim Ueq, Uanis(Na3) \\sim Ueq, Uanis(Na2) \\sim Ueq: with sigma
of 0.01 and sigma for terminal atoms of 0.02
Uanis(O30) \\sim Ueq, Uanis(O4) \\sim Ueq, Uanis(O111) \\sim Ueq, Uanis(O69)
\\sim Ueq, Uanis(O112) \\sim Ueq, Uanis(O146) \\sim Ueq, Uanis(O84) \\sim Ueq,
Uanis(O89) \\sim Ueq, Uanis(O48) \\sim Ueq, Uanis(O124) \\sim Ueq, Uanis(O44)
\\sim Ueq, Uanis(O34) \\sim Ueq, Uanis(O51) \\sim Ueq, Uanis(O81) \\sim Ueq,
Uanis(O19) \\sim Ueq, Uanis(O117) \\sim Ueq, Uanis(O18) \\sim Ueq, Uanis(O90)
\\sim Ueq, Uanis(O70) \\sim Ueq, Uanis(O118) \\sim Ueq, Uanis(O72) \\sim Ueq,
Uanis(O52) \\sim Ueq, Uanis(O68) \\sim Ueq, Uanis(O125) \\sim Ueq, Uanis(O119)
\\sim Ueq, Uanis(O113) \\sim Ueq, Uanis(O45) \\sim Ueq, Uanis(O87) \\sim Ueq,
Uanis(O33) \\sim Ueq, Uanis(O42) \\sim Ueq, Uanis(O26) \\sim Ueq, Uanis(O147)
\\sim Ueq, Uanis(O122) \\sim Ueq, Uanis(O110) \\sim Ueq, Uanis(O62) \\sim Ueq,
Uanis(O107) \\sim Ueq, Uanis(O57) \\sim Ueq, Uanis(O38) \\sim Ueq, Uanis(O126)
\\sim Ueq, Uanis(O116) \\sim Ueq, Uanis(O139) \\sim Ueq, Uanis(O2) \\sim Ueq,
Uanis(O95) \\sim Ueq, Uanis(O71) \\sim Ueq, Uanis(O105) \\sim Ueq, Uanis(O141)
\\sim Ueq, Uanis(O114) \\sim Ueq, Uanis(O12) \\sim Ueq, Uanis(O39) \\sim Ueq,
Uanis(O94) \\sim Ueq, Uanis(O67) \\sim Ueq, Uanis(O55) \\sim Ueq, Uanis(O36)
\\sim Ueq, Uanis(O108) \\sim Ueq, Uanis(O134) \\sim Ueq, Uanis(O123) \\sim Ueq,
Uanis(O65) \\sim Ueq, Uanis(O60) \\sim Ueq, Uanis(O11) \\sim Ueq, Uanis(O101)
\\sim Ueq, Uanis(O63) \\sim Ueq, Uanis(O58) \\sim Ueq, Uanis(O74) \\sim Ueq,
Uanis(O106) \\sim Ueq, Uanis(O66) \\sim Ueq, Uanis(O3) \\sim Ueq, Uanis(O49)
\\sim Ueq, Uanis(O86) \\sim Ueq, Uanis(O54) \\sim Ueq, Uanis(O80) \\sim Ueq,
Uanis(O14) \\sim Ueq, Uanis(O40) \\sim Ueq, Uanis(O82) \\sim Ueq, Uanis(O91)
\\sim Ueq, Uanis(O31) \\sim Ueq, Uanis(O5) \\sim Ueq, Uanis(O78) \\sim Ueq,
Uanis(O56) \\sim Ueq, Uanis(O115) \\sim Ueq, Uanis(O92) \\sim Ueq, Uanis(O59)
\\sim Ueq, Uanis(O35) \\sim Ueq, Uanis(O85) \\sim Ueq, Uanis(O53) \\sim Ueq,
Uanis(O127) \\sim Ueq, Uanis(O75) \\sim Ueq, Uanis(O47) \\sim Ueq, Uanis(O77)
\\sim Ueq, Uanis(O1) \\sim Ueq, Uanis(O22) \\sim Ueq, Uanis(O50) \\sim Ueq,
Uanis(O28) \\sim Ueq, Uanis(O79) \\sim Ueq, Uanis(O43) \\sim Ueq, Uanis(O96)
\\sim Ueq, Uanis(O73) \\sim Ueq, Uanis(O15) \\sim Ueq, Uanis(O102) \\sim Ueq,
Uanis(O29) \\sim Ueq, Uanis(O88) \\sim Ueq, Uanis(O103) \\sim Ueq, Uanis(O76)
\\sim Ueq, Uanis(O10) \\sim Ueq, Uanis(O41) \\sim Ueq, Uanis(O6) \\sim Ueq,
Uanis(O16) \\sim Ueq, Uanis(O9) \\sim Ueq, Uanis(O17) \\sim Ueq, Uanis(O7)
\\sim Ueq, Uanis(O20) \\sim Ueq, Uanis(O131) \\sim Ueq, Uanis(O21) \\sim Ueq,
Uanis(O8) \\sim Ueq, Uanis(O37) \\sim Ueq, Uanis(O100) \\sim Ueq, Uanis(O64)
\\sim Ueq, Uanis(O27) \\sim Ueq, Uanis(O99) \\sim Ueq, Uanis(O24) \\sim Ueq,
Uanis(O25) \\sim Ueq, Uanis(O13W) \\sim Ueq, Uanis(O137) \\sim Ueq, Uanis(O135)
\\sim Ueq, Uanis(O98) \\sim Ueq, Uanis(O121) \\sim Ueq, Uanis(O142) \\sim Ueq,
Uanis(O128) \\sim Ueq, Uanis(O130) \\sim Ueq, Uanis(O109) \\sim Ueq,
Uanis(O133) \\sim Ueq, Uanis(O61) \\sim Ueq, Uanis(O129) \\sim Ueq, Uanis(O120)
\\sim Ueq, Uanis(O46) \\sim Ueq, Uanis(O93) \\sim Ueq, Uanis(O20W) \\sim Ueq,
Uanis(O104) \\sim Ueq, Uanis(O145) \\sim Ueq, Uanis(O32) \\sim Ueq, Uanis(O0DA)
\\sim Ueq, Uanis(O8CA) \\sim Ueq, Uanis(O143) \\sim Ueq, Uanis(O140) \\sim Ueq,
Uanis(O2Y) \\sim Ueq, Uanis(O23) \\sim Ueq, Uanis(O132) \\sim Ueq, Uanis(O97)
\\sim Ueq, Uanis(O136) \\sim Ueq, Uanis(O9BA) \\sim Ueq, Uanis(O4BA) \\sim Ueq:
with sigma of 0.01 and sigma for terminal atoms of 0.02
Uanis(O129) \\sim Ueq, Uanis(O20W) \\sim Ueq, Uanis(O104) \\sim Ueq,
Uanis(O145) \\sim Ueq, Uanis(O13W) \\sim Ueq, Uanis(O0DA) \\sim Ueq: with sigma
of 0.005 and sigma for terminal atoms of 0.002
2. Others
 Fixed Sof: O13W(0.5) O133(0.75) O61(0.5) O129(0.5) O120(0.5) O46(0.5)
 O93(0.5) O20W(0.5) O104(0.5) O145(0.5) Na14(0.33333) O0DA(0.5) O8CA(0.5)
 O143(0.5) O140(0.5) O23(0.5) O132(0.5) O97(0.5) O136(0.5) O9BA(0.33333)
 O4BA(0.5)
;
_olex2_date_sample_data_collection 2016-08-16
_olex2_submission_special_instructions 'No special instructions were received'

loop_
_space_group_symop_operation_xyz
'x, y, z'
'-x, -y, -z'

loop_
_atom_site_label
_atom_site_type_symbol
_atom_site_fract_x
_atom_site_fract_y
_atom_site_fract_z
_atom_site_U_iso_or_equiv
_atom_site_adp_type
_atom_site_occupancy
_atom_site_site_symmetry_order
_atom_site_calc_flag
_atom_site_refinement_flags_posn
_atom_site_refinement_flags_adp
_atom_site_refinement_flags_occupancy
_atom_site_disorder_assembly
_atom_site_disorder_group
W17 W 0.15991(7) 0.01568(8) 0.94283(4) 0.0287(3) Uani 1 1 d . . . . .
W26 W -0.38203(7) -0.05283(8) 0.74702(5) 0.0333(3) Uani 1 1 d . . . . .
W16 W 0.15897(8) -0.07012(8) 0.82071(4) 0.0320(3) Uani 1 1 d . . . . .
W1 W -0.05921(8) 0.23797(8) 0.86787(4) 0.0336(3) Uani 1 1 d . . . . .
W21 W 0.33792(8) 0.01490(9) 0.92112(4) 0.0334(3) Uani 1 1 d . . . . .
W27 W -0.27973(8) -0.17125(9) 0.79275(5) 0.0363(3) Uani 1 1 d . . . . .
W25 W -0.36517(8) 0.00491(8) 0.62203(4) 0.0332(3) Uani 1 1 d . . . . .
W3 W -0.17065(7) 0.03057(8) 0.83486(4) 0.0303(3) Uani 1 1 d . . . . .
W18 W 0.26965(7) 0.22296(8) 0.97332(4) 0.0316(3) Uani 1 1 d . . . . .
W2 W 0.00362(8) 0.13066(9) 0.75831(5) 0.0390(4) Uani 1 1 d . . . . .
W7 W -0.20523(8) 0.30344(8) 0.66715(5) 0.0341(3) Uani 1 1 d . . . . .
W8 W -0.16605(8) 0.34250(8) 0.80691(5) 0.0351(3) Uani 1 1 d . . . . .
W23 W -0.16103(9) -0.15481(9) 0.57079(5) 0.0415(4) Uani 1 1 d . . . . .
W19 W 0.44857(8) 0.22506(9) 0.95143(5) 0.0373(4) Uani 1 1 d . . . . .
W20 W 0.45127(8) 0.12801(9) 0.81807(5) 0.0378(4) Uani 1 1 d . . . . .
W14 W 0.37190(8) 0.22907(9) 0.74706(5) 0.0403(4) Uani 1 1 d . . . . .
W30 W -0.48411(8) -0.17778(9) 0.63086(5) 0.0415(4) Uani 1 1 d . . . . .
W9 W 0.05684(8) 0.44173(9) 0.88441(5) 0.0427(4) Uani 1 1 d . . . . .
W13 W 0.36795(8) 0.32441(9) 0.87863(5) 0.0365(3) Uani 1 1 d . . . . .
W24 W -0.24828(9) -0.04513(9) 0.53205(5) 0.0404(4) Uani 1 1 d . . . . .
W22 W -0.16838(8) -0.21015(9) 0.71090(5) 0.0375(4) Uani 1 1 d . . . . .
W15 W 0.27236(8) 0.04110(9) 0.71953(4) 0.0381(4) Uani 1 1 d . . . . .
Dy2 Dy -0.17839(10) 0.14488(10) 0.73988(5) 0.0378(4) Uani 1 1 d . . . . .
W28 W -0.38080(9) -0.29370(9) 0.67547(6) 0.0447(4) Uani 1 1 d . . . . .
W12 W -0.12250(9) 0.48290(9) 0.72965(6) 0.0464(4) Uani 1 1 d . . . . .
W6 W -0.03550(10) 0.35352(10) 0.58968(6) 0.0488(4) Uani 1 1 d . . . . .
W29 W -0.37169(9) -0.23004(9) 0.53552(5) 0.0458(4) Uani 1 1 d . . . . .
W10 W 0.09883(9) 0.57860(9) 0.80380(6) 0.0521(4) Uani 1 1 d . . . . .
W4 W 0.21104(9) 0.48224(9) 0.81273(6) 0.0472(4) Uani 1 1 d . . . . .
W5 W 0.16384(10) 0.44488(11) 0.65841(6) 0.0564(5) Uani 1 1 d . . . . .
Dy3 Dy 0.03440(10) -0.03345(11) 0.68880(6) 0.0471(5) Uani 1 1 d . . . . .
Dy1 Dy 0.21016(11) 0.30228(12) 0.73972(7) 0.0485(5) Uani 1 1 d . . . . .
Sb2 Sb 0.23349(12) 0.12863(13) 0.83411(7) 0.0282(5) Uani 1 1 d . . . . .
Sb3 Sb -0.23314(12) -0.07404(13) 0.67285(7) 0.0297(5) Uani 1 1 d . . . . .
W11 W 0.04577(11) 0.53550(11) 0.64733(7) 0.0600(5) Uani 1 1 d . . . . .
Sb1 Sb 0.00376(13) 0.36432(13) 0.73736(8) 0.0345(5) Uani 1 1 d . . . . .
Ni1 Ni 0.0506(2) 0.1267(2) 0.90575(11) 0.0200(8) Uani 1 1 d . . . . .
K5 K -0.0413(5) -0.0695(5) 0.8380(3) 0.050(2) Uani 1 1 d . . . . .
K0AA K -0.3484(5) -0.1041(5) 0.9338(3) 0.055(2) Uani 1 1 d . . . . .
Na16 Na -0.1238(14) -0.0947(12) 0.9303(6) 0.095(6) Uani 1 1 d . . . . .
O30 O -0.1713(11) 0.2354(10) 0.6833(7) 0.023(4) Uani 1 1 d . U . . .
O4 O -0.0569(14) 0.5089(13) 0.6742(8) 0.045(6) Uani 1 1 d . U . . .
O111 O -0.1125(11) 0.0675(12) 0.7673(8) 0.034(5) Uani 1 1 d . U . . .
O69 O 0.0094(12) 0.2067(13) 0.9010(7) 0.035(5) Uani 1 1 d . U . . .
O112 O -0.0769(12) 0.0460(12) 0.8767(7) 0.032(5) Uani 1 1 d . U . . .
O146 O -0.2604(11) 0.0670(10) 0.6567(7) 0.022(4) Uani 1 1 d . U . . .
O84 O -0.4216(12) -0.0308(13) 0.8013(8) 0.036(5) Uani 1 1 d . U . . .
O89 O -0.4879(13) -0.1371(13) 0.7041(8) 0.045(6) Uani 1 1 d . U . . .
O48 O 0.0898(12) -0.0383(13) 0.7850(8) 0.036(5) Uani 1 1 d . U . . .
O124 O -0.1918(12) -0.0654(11) 0.8016(7) 0.029(4) Uani 1 1 d . U . . .
O44 O 0.2630(11) 0.0013(11) 0.9686(7) 0.025(4) Uani 1 1 d . U . . .
O34 O 0.0276(12) 0.3400(13) 0.8619(8) 0.039(5) Uani 1 1 d . U . . .
O51 O 0.2322(12) 0.1138(13) 0.9778(7) 0.034(5) Uani 1 1 d . U . . .
O81 O -0.1915(12) -0.1975(12) 0.7860(7) 0.033(5) Uani 1 1 d . U . . .
O19 O 0.1779(13) 0.3820(13) 0.7975(9) 0.046(6) Uani 1 1 d . U . . .
O117 O 0.3967(11) 0.0539(11) 0.8623(7) 0.026(4) Uani 1 1 d . U . . .
O18 O 0.1999(13) 0.5766(14) 0.8243(8) 0.045(6) Uani 1 1 d . U . . .
O90 O -0.4449(12) -0.2013(12) 0.5699(7) 0.033(5) Uani 1 1 d . U . . .
O70 O -0.1831(13) -0.0963(13) 0.5160(8) 0.042(5) Uani 1 1 d . U . . .
O118 O 0.4725(12) 0.1967(12) 0.8838(7) 0.034(5) Uani 1 1 d . U . . .
O72 O -0.4786(13) -0.0924(13) 0.6027(8) 0.041(5) Uani 1 1 d . U . . .
O52 O 0.3858(14) 0.0552(13) 0.7545(8) 0.045(6) Uani 1 1 d . U . . .
O68 O 0.1757(12) 0.0449(12) 0.7112(8) 0.033(5) Uani 1 1 d . U . . .
K0A K 0.1734(5) 0.3272(5) 0.8998(3) 0.052(2) Uani 1 1 d . . . . .
O125 O -0.4030(12) 0.0618(11) 0.5940(7) 0.030(5) Uani 1 1 d . U . . .
O119 O 0.3191(11) 0.2047(12) 0.8980(7) 0.032(5) Uani 1 1 d . U . . .
O113 O 0.0532(10) 0.1266(10) 0.8220(6) 0.019(4) Uani 1 1 d . U . . .
O45 O 0.1134(12) -0.0254(12) 0.9978(7) 0.031(5) Uani 1 1 d . U . . .
O87 O -0.3969(11) 0.0137(11) 0.6965(7) 0.029(5) Uani 1 1 d . U . . .
O33 O -0.1665(11) 0.0287(10) 0.5820(7) 0.021(4) Uani 1 1 d . U . . .
O42 O 0.3953(10) 0.1199(11) 0.9545(7) 0.023(4) Uani 1 1 d . U . . .
O26 O -0.3033(13) 0.2486(12) 0.6229(8) 0.038(5) Uani 1 1 d . U . . .
O147 O 0.1718(13) 0.4671(13) 0.8848(8) 0.044(5) Uani 1 1 d . U . . .
O122 O -0.3466(11) -0.0815(11) 0.6665(7) 0.026(4) Uani 1 1 d . U . . .
O110 O -0.1534(11) 0.1355(11) 0.8392(7) 0.026(4) Uani 1 1 d . U . . .
O62 O -0.0327(11) 0.2123(12) 0.7868(7) 0.032(5) Uani 1 1 d . U . . .
O107 O 0.0738(12) 0.4553(12) 0.7944(7) 0.033(5) Uani 1 1 d . U . . .
O57 O 0.3821(11) 0.2322(11) 1.0031(7) 0.029(5) Uani 1 1 d . U . . .
O38 O 0.4037(12) 0.2911(13) 0.8177(8) 0.039(5) Uani 1 1 d . U . . .
O126 O -0.2494(12) 0.2897(12) 0.7384(8) 0.034(5) Uani 1 1 d . U . . .
O116 O 0.2599(12) -0.0732(12) 0.8694(8) 0.035(5) Uani 1 1 d . U . . .
O139 O -0.0886(12) -0.1126(12) 0.7217(7) 0.034(5) Uani 1 1 d . U . . .
O2 O -0.2094(13) 0.4032(13) 0.6780(8) 0.041(5) Uani 1 1 d . U . . .
O95 O -0.3348(12) -0.0290(12) 0.5597(7) 0.030(5) Uani 1 1 d . U . . .
O71 O -0.3485(14) -0.1512(14) 0.4949(9) 0.049(6) Uani 1 1 d . U . . .
O105 O -0.0595(14) 0.4101(14) 0.8566(9) 0.048(6) Uani 1 1 d . U . . .
O141 O -0.2665(11) 0.0232(11) 0.7672(7) 0.029(4) Uani 1 1 d . U . . .
O114 O 0.0879(12) 0.0446(12) 0.9095(8) 0.036(5) Uani 1 1 d . U . . .
O12 O -0.0213(13) 0.5377(13) 0.7835(8) 0.042(5) Uani 1 1 d . U . . .
O39 O 0.4158(15) 0.4161(16) 0.8817(10) 0.066(7) Uani 1 1 d . U . . .
O94 O -0.2595(11) -0.1245(12) 0.5935(7) 0.028(4) Uani 1 1 d . U . . .
O67 O 0.2591(12) -0.0166(12) 0.6612(8) 0.037(5) Uani 1 1 d . U . . .
O55 O 0.5461(13) 0.1273(13) 0.8246(8) 0.039(5) Uani 1 1 d . U . . .
O36 O 0.2694(11) 0.2244(11) 0.7362(7) 0.029(5) Uani 1 1 d . U . . .
O108 O -0.0949(14) 0.2618(15) 0.9237(8) 0.050(6) Uani 1 1 d . U . . .
O134 O 0.4239(13) 0.2967(13) 0.7067(9) 0.044(6) Uani 1 1 d . U . . .
O123 O -0.3512(11) -0.1229(11) 0.7749(7) 0.027(4) Uani 1 1 d . U . . .
O65 O 0.0051(12) 0.0568(12) 0.7159(8) 0.037(5) Uani 1 1 d . U . . .
O60 O -0.0831(14) -0.0764(15) 0.6177(9) 0.052(6) Uani 1 1 d . U . . .
O11 O 0.0595(13) 0.4450(12) 0.9542(8) 0.043(6) Uani 1 1 d . U . . .
O101 O -0.0945(11) 0.3812(12) 0.7361(7) 0.031(5) Uani 1 1 d . U . . .
O63 O -0.1310(11) 0.2659(11) 0.8067(7) 0.027(4) Uani 1 1 d . U . . .
O58 O 0.2547(13) 0.2504(14) 1.0359(8) 0.042(6) Uani 1 1 d . U . . .
O74 O -0.4497(12) -0.2448(11) 0.6692(7) 0.033(5) Uani 1 1 d . U . . .
O106 O 0.0773(13) 0.5387(14) 0.8765(8) 0.046(6) Uani 1 1 d . U . . .
O66 O 0.0399(15) -0.1473(15) 0.6798(9) 0.059(7) Uani 1 1 d . U . . .
O3 O -0.1709(14) 0.4323(14) 0.7869(9) 0.051(6) Uani 1 1 d . U . . .
O49 O 0.2360(12) -0.0295(11) 0.7715(7) 0.028(4) Uani 1 1 d . U . . .
O86 O -0.3041(14) 0.1468(14) 0.7555(8) 0.047(6) Uani 1 1 d . U . . .
O54 O 0.4700(13) 0.2118(14) 0.7780(9) 0.048(6) Uani 1 1 d . U . . .
O80 O -0.1169(13) -0.2655(13) 0.7286(8) 0.044(6) Uani 1 1 d . U . . .
O14 O -0.0140(15) 0.4617(14) 0.5936(10) 0.058(7) Uani 1 1 d . U . . .
O40 O 0.4625(12) 0.3140(12) 0.9262(7) 0.034(5) Uani 1 1 d . U . . .
O82 O -0.2858(13) -0.1812(13) 0.8631(8) 0.043(5) Uani 1 1 d . U . . .
O91 O -0.4487(15) -0.3053(15) 0.4864(9) 0.055(7) Uani 1 1 d . U . . .
O31 O -0.0782(13) 0.1428(12) 0.6767(8) 0.038(5) Uani 1 1 d . U . . .
O5 O 0.0582(16) 0.6181(16) 0.6202(10) 0.067(8) Uani 1 1 d . U . . .
O78 O -0.1865(13) -0.2195(12) 0.6308(8) 0.039(5) Uani 1 1 d . U . . .
O56 O 0.3256(11) 0.3183(12) 0.9471(7) 0.030(5) Uani 1 1 d . U . . .
O115 O 0.1115(12) -0.0768(12) 0.8894(7) 0.033(5) Uani 1 1 d . U . . .
O92 O -0.1057(14) -0.1897(16) 0.5347(9) 0.060(7) Uani 1 1 d . U . . .
O59 O 0.1717(12) 0.1985(12) 0.9271(7) 0.031(5) Uani 1 1 d . U . . .
O35 O 0.2675(11) 0.2964(12) 0.8346(7) 0.028(4) Uani 1 1 d . U . . .
O85 O -0.2366(13) 0.0076(13) 0.8800(8) 0.042(5) Uani 1 1 d . U . . .
O53 O 0.3215(11) 0.1317(11) 0.7951(7) 0.025(4) Uani 1 1 d . U . . .
Na0B Na -0.1379(11) 0.1516(10) 0.6139(5) 0.075(5) Uani 1 1 d . . . . .
O127 O 0.0351(12) 0.1262(12) 0.9858(7) 0.035(5) Uani 1 1 d . U . . .
O75 O -0.3744(12) -0.2864(12) 0.6007(8) 0.034(5) Uani 1 1 d . U . . .
O47 O 0.1115(12) -0.1634(13) 0.7968(8) 0.039(5) Uani 1 1 d . U . . .
O77 O -0.2799(13) -0.3027(13) 0.6938(8) 0.044(6) Uani 1 1 d . U . . .
O1 O -0.1575(14) 0.5487(14) 0.7268(9) 0.050(6) Uani 1 1 d . U . . .
O22 O 0.0840(14) 0.2089(13) 0.7355(9) 0.047(6) Uani 1 1 d . U . . .
O50 O 0.2345(10) 0.0475(10) 0.8731(6) 0.015(4) Uani 1 1 d . U . . .
O28 O -0.2294(13) 0.3198(14) 0.8538(8) 0.047(6) Uani 1 1 d . U . . .
O79 O -0.2664(13) -0.1704(13) 0.7014(8) 0.042(5) Uani 1 1 d . U . . .
O43 O 0.4042(14) -0.0161(16) 0.9562(7) 0.053(6) Uani 1 1 d . U . . .
O96 O -0.2485(14) -0.0033(14) 0.4717(8) 0.048(6) Uani 1 1 d . U . . .
O73 O -0.2751(14) -0.2358(14) 0.5281(8) 0.049(6) Uani 1 1 d . U . . .
O15 O 0.1006(16) 0.5786(15) 0.7277(10) 0.063(7) Uani 1 1 d . U . . .
O102 O 0.0372(13) 0.4232(13) 0.6728(9) 0.045(6) Uani 1 1 d . U . . .
O29 O -0.0352(15) 0.2775(14) 0.6173(9) 0.052(6) Uani 1 1 d . U . . .
O88 O -0.5901(13) -0.2342(13) 0.6091(9) 0.049(6) Uani 1 1 d . U . . .
O103 O 0.1455(16) 0.3565(16) 0.6828(10) 0.062(7) Uani 1 1 d . U . . .
O76 O -0.3691(15) -0.2693(14) 0.7574(8) 0.052(6) Uani 1 1 d . U . . .
O10 O 0.3160(15) 0.5226(16) 0.8406(10) 0.061(7) Uani 1 1 d . U . . .
O41 O 0.5435(13) 0.2513(13) 0.9969(8) 0.044(6) Uani 1 1 d . U . . .
O6 O 0.1297(17) 0.6758(17) 0.8246(10) 0.072(8) Uani 1 1 d . U . . .
O16 O -0.0793(16) 0.3187(17) 0.5175(10) 0.069(8) Uani 1 1 d . U . . .
O9 O 0.2051(15) 0.4969(15) 0.7336(9) 0.058(7) Uani 1 1 d . U . . .
O17 O 0.0850(17) 0.3987(17) 0.5917(11) 0.074(8) Uani 1 1 d . U . . .
O7 O 0.1504(18) 0.5391(18) 0.6520(12) 0.084(9) Uani 1 1 d . U . . .
O20 O 0.3424(17) 0.4109(17) 0.7525(12) 0.076(8) Uani 1 1 d . U . . .
O131 O -0.4521(18) -0.3810(17) 0.6719(10) 0.072(8) Uani 1 1 d . U . . .
O21 O 0.219(2) 0.275(2) 0.6464(13) 0.109(11) Uani 1 1 d . U . . .
O8 O 0.2579(19) 0.4730(18) 0.6344(12) 0.086(9) Uani 1 1 d . U . . .
O37 O 0.3315(15) 0.1348(15) 0.6922(9) 0.055(6) Uani 1 1 d . U . . .
O100 O -0.1358(15) 0.3428(14) 0.6171(9) 0.050(6) Uani 1 1 d . U . . .
O64 O 0.088(2) -0.049(2) 0.6034(11) 0.092(10) Uani 1 1 d . U . . .
K6 K -0.0245(7) -0.3093(6) 0.8050(5) 0.089(3) Uani 1 1 d . . . . .
K32 K -0.3116(6) 0.1155(7) 0.8696(3) 0.079(3) Uani 1 1 d . . . . .
Na2 Na -0.4497(10) 0.1622(11) 0.6189(6) 0.076(5) Uani 1 1 d . U . . .
O27 O -0.331(2) 0.244(2) 0.9276(13) 0.108(11) Uani 1 1 d . U . . .
O99 O -0.656(2) -0.157(2) 0.4704(14) 0.113(12) Uani 1 1 d . U . . .
Na1 Na 0.4515(14) 0.5461(14) 0.9027(10) 0.131(10) Uani 1 1 d . . . . .
O24 O -0.414(3) 0.221(3) 0.7092(16) 0.09(2) Uani 0.69(7) 1 d . U . . .
O25 O -0.486(2) 0.134(2) 0.5240(14) 0.113(12) Uani 1 1 d . U . . .
Na3 Na -0.3367(12) 0.0260(12) 0.4027(7) 0.093(6) Uani 1 1 d . U . . .
O13W O 0.422(2) 0.564(2) 0.9869(15) 0.037(10) Uani 0.5 1 d . U P . .
O137 O 0.516(2) 0.677(2) 0.8982(12) 0.096(10) Uani 1 1 d . U . . .
O135 O 0.592(2) 0.571(2) 0.9580(14) 0.114(12) Uani 1 1 d . U . . .
O98 O -0.415(2) 0.037(2) 0.4641(13) 0.103(11) Uani 1 1 d . U . . .
O121 O -0.2177(17) -0.1407(16) 0.3972(9) 0.067(7) Uani 1 1 d . U . . .
O142 O 0.6538(16) 0.6644(16) 0.8627(10) 0.068(7) Uani 1 1 d . U . . .
O128 O 0.023(2) -0.325(2) 0.9757(12) 0.106(11) Uani 1 1 d . U . . .
O130 O -0.4255(18) 0.0000(19) 0.9222(11) 0.086(9) Uani 1 1 d . U . . .
O109 O -0.218(2) 0.127(2) 0.9728(11) 0.097(10) Uani 1 1 d . U . . .
O133 O 0.079(2) 0.245(3) 0.5609(15) 0.091(13) Uani 0.75 1 d . U P . .
O61 O 0.067(2) 0.078(2) 0.6247(12) 0.021(8) Uani 0.5 1 d . U P . .
O129 O 0.723(2) 0.227(2) 1.0171(15) 0.034(9) Uani 0.5 1 d . U P . .
O120 O -0.416(3) 0.351(3) 0.8575(16) 0.044(11) Uani 0.5 1 d . U P . .
O46 O 0.086(3) -0.219(3) 0.9171(18) 0.053(12) Uani 0.5 1 d . U P . .
O93 O -0.284(3) 0.621(3) 0.5722(19) 0.059(13) Uani 0.5 1 d . U P . .
O20W O 0.609(3) 0.187(3) 1.1430(17) 0.048(11) Uani 0.5 1 d . U P . .
O104 O 0.152(3) -0.338(3) 0.972(2) 0.073(15) Uani 0.5 1 d . U P . .
O145 O -0.058(3) -0.411(3) 0.8936(18) 0.051(12) Uani 0.5 1 d . U P . .
Na14 Na 0.653(4) 0.306(4) 1.108(2) 0.095(17) Uani 0.3333 1 d . U P . .
O32 O -0.219(2) 0.155(2) 0.5573(13) 0.105(11) Uani 1 1 d . U . . .
O0DA O 0.119(3) -0.428(3) 1.0405(16) 0.045(11) Uani 0.5 1 d . U P . .
O8CA O 0.592(4) 0.079(3) 1.174(2) 0.078(17) Uani 0.5 1 d . U P . .
O143 O 0.719(3) 0.420(3) 1.020(2) 0.077(16) Uani 0.5 1 d . U P . .
O140 O 0.032(3) -0.284(3) 0.701(2) 0.071(15) Uani 0.5 1 d . U P . .
O2Y O 0.1307(14) 0.2713(14) 0.8537(9) 0.053(7) Uani 1 1 d . U . . .
O23 O -0.568(3) 0.176(3) 0.6128(15) 0.046(11) Uani 0.5 1 d . U P . .
O132 O -0.028(4) 0.233(4) 0.420(2) 0.077(16) Uani 0.5 1 d . U P . .
O97 O -0.452(3) -0.025(3) 0.3317(18) 0.054(12) Uani 0.5 1 d . U P . .
O136 O 0.512(4) 0.567(3) 0.806(2) 0.079(17) Uani 0.5 1 d . U P . .
O9BA O 0.810(5) 0.233(5) 1.253(3) 0.07(2) Uani 0.3333 1 d . U P . .
O4BA O 0.491(4) 0.189(4) 1.142(3) 0.10(2) Uani 0.5 1 d . U P . .

loop_
_atom_site_aniso_label
_atom_site_aniso_U_11
_atom_site_aniso_U_22
_atom_site_aniso_U_33
_atom_site_aniso_U_23
_atom_site_aniso_U_13
_atom_site_aniso_U_12
W17 0.0224(7) 0.0496(9) 0.0195(5) 0.0020(5) -0.0013(5) 0.0236(7)
W26 0.0207(7) 0.0532(10) 0.0264(6) 0.0040(6) -0.0004(5) 0.0195(7)
W16 0.0302(7) 0.0493(10) 0.0238(5) 0.0002(5) -0.0014(5) 0.0276(7)
W1 0.0257(7) 0.0527(10) 0.0252(6) -0.0062(6) -0.0054(5) 0.0256(7)
W21 0.0274(7) 0.0579(10) 0.0259(6) 0.0051(6) 0.0001(5) 0.0311(7)
W27 0.0332(8) 0.0506(10) 0.0281(6) 0.0078(6) 0.0000(5) 0.0240(7)
W25 0.0277(7) 0.0538(10) 0.0228(5) -0.0004(6) -0.0067(5) 0.0276(7)
W3 0.0222(7) 0.0518(10) 0.0200(5) -0.0003(5) -0.0037(5) 0.0232(7)
W18 0.0230(7) 0.0497(10) 0.0233(5) -0.0053(5) -0.0039(5) 0.0221(7)
W2 0.0367(8) 0.0703(11) 0.0238(6) 0.0041(6) 0.0057(5) 0.0372(8)
W7 0.0322(7) 0.0461(9) 0.0288(6) 0.0005(6) -0.0022(5) 0.0257(7)
W8 0.0304(7) 0.0507(10) 0.0324(6) -0.0057(6) -0.0023(5) 0.0301(7)
W23 0.0398(8) 0.0666(11) 0.0264(6) -0.0075(6) -0.0036(5) 0.0368(8)
W19 0.0216(7) 0.0630(11) 0.0283(6) -0.0049(6) -0.0055(5) 0.0254(7)
W20 0.0284(7) 0.0680(11) 0.0294(6) 0.0054(6) 0.0025(5) 0.0344(8)
W14 0.0323(8) 0.0675(11) 0.0318(6) 0.0090(6) 0.0057(5) 0.0326(8)
W30 0.0243(7) 0.0543(11) 0.0398(7) -0.0043(6) -0.0097(6) 0.0195(7)
W9 0.0317(8) 0.0515(10) 0.0436(7) -0.0163(7) -0.0103(6) 0.0269(8)
W13 0.0232(7) 0.0487(10) 0.0375(7) -0.0031(6) -0.0014(5) 0.0202(7)
W24 0.0459(8) 0.0629(11) 0.0200(6) -0.0015(6) -0.0004(5) 0.0350(8)
W22 0.0374(8) 0.0456(10) 0.0347(6) -0.0015(6) -0.0062(6) 0.0290(8)
W15 0.0346(8) 0.0697(11) 0.0230(6) -0.0003(6) 0.0002(5) 0.0381(8)
Dy2 0.0343(9) 0.0567(12) 0.0266(7) 0.0014(7) -0.0017(6) 0.0279(9)
W28 0.0366(8) 0.0435(10) 0.0478(8) 0.0006(7) -0.0071(6) 0.0193(8)
W12 0.0413(9) 0.0505(11) 0.0542(8) -0.0020(7) -0.0037(7) 0.0327(8)
W6 0.0477(9) 0.0652(12) 0.0416(7) 0.0107(7) 0.0087(7) 0.0331(9)
W29 0.0419(9) 0.0590(11) 0.0329(7) -0.0136(7) -0.0150(6) 0.0302(8)
W10 0.0407(9) 0.0433(11) 0.0704(10) -0.0104(8) -0.0065(7) 0.0259(8)
W4 0.0269(8) 0.0457(10) 0.0646(9) -0.0086(7) -0.0027(6) 0.0189(8)
W5 0.0445(10) 0.0715(13) 0.0608(9) 0.0083(8) 0.0104(7) 0.0339(10)
Dy3 0.0355(9) 0.0683(14) 0.0440(8) -0.0049(8) -0.0047(7) 0.0353(10)
Dy1 0.0417(10) 0.0665(14) 0.0494(9) 0.0067(9) 0.0059(8) 0.0370(10)
Sb2 0.0219(10) 0.0489(15) 0.0195(8) -0.0020(8) -0.0021(7) 0.0242(11)
Sb3 0.0272(11) 0.0505(15) 0.0177(8) -0.0009(8) -0.0034(8) 0.0268(11)
W11 0.0559(11) 0.0622(13) 0.0694(10) 0.0154(9) 0.0104(8) 0.0341(10)
Sb1 0.0255(11) 0.0424(15) 0.0356(10) -0.0030(10) 0.0005(9) 0.0186(11)
Ni1 0.0134(18) 0.039(2) 0.0103(14) -0.0023(14) -0.0027(12) 0.0171(18)
K5 0.035(4) 0.076(7) 0.041(4) -0.010(4) 0.004(3) 0.032(5)
K0AA 0.040(5) 0.081(7) 0.033(4) -0.004(4) 0.001(3) 0.022(5)
Na16 0.155(19) 0.112(17) 0.054(9) 0.036(10) 0.031(11) 0.086(16)
O30 0.028(8) 0.012(8) 0.026(7) 0.001(6) 0.005(6) 0.007(6)
O4 0.044(9) 0.042(10) 0.049(9) 0.003(7) 0.004(7) 0.021(8)
O111 0.016(8) 0.040(9) 0.040(8) 0.003(7) -0.003(6) 0.011(7)
O69 0.028(8) 0.050(10) 0.031(8) 0.008(7) 0.009(6) 0.021(7)
O112 0.027(8) 0.043(9) 0.025(7) 0.011(7) -0.002(6) 0.018(7)
O146 0.020(7) 0.014(8) 0.030(7) -0.009(6) -0.010(6) 0.011(6)
O84 0.025(8) 0.050(10) 0.037(8) -0.001(7) 0.003(6) 0.022(7)
O89 0.038(9) 0.049(10) 0.048(9) 0.009(7) 0.001(7) 0.021(8)
O48 0.024(8) 0.055(10) 0.043(8) 0.004(7) 0.006(6) 0.031(7)
O124 0.034(8) 0.033(9) 0.023(7) 0.010(6) -0.004(6) 0.020(7)
O44 0.022(8) 0.028(9) 0.029(7) 0.004(6) -0.002(6) 0.016(7)
O34 0.028(8) 0.044(10) 0.046(8) 0.002(7) 0.004(7) 0.019(7)
O51 0.022(8) 0.052(10) 0.029(7) -0.001(7) 0.002(6) 0.020(7)
O81 0.031(8) 0.045(9) 0.032(8) 0.005(7) -0.002(6) 0.028(7)
O19 0.042(9) 0.047(10) 0.053(9) -0.007(7) 0.002(7) 0.029(8)
O117 0.028(8) 0.034(9) 0.027(7) 0.002(6) 0.003(6) 0.026(7)
O18 0.038(9) 0.048(10) 0.053(9) 0.002(7) 0.005(7) 0.025(8)
O90 0.027(8) 0.046(9) 0.030(8) -0.002(7) -0.001(6) 0.024(7)
O70 0.044(9) 0.044(10) 0.038(8) 0.005(7) -0.001(7) 0.022(8)
O118 0.028(8) 0.044(9) 0.036(8) 0.004(7) -0.003(6) 0.026(7)
O72 0.039(9) 0.046(10) 0.036(8) 0.004(7) 0.006(7) 0.018(7)
O52 0.050(9) 0.042(10) 0.044(9) -0.005(7) -0.011(7) 0.031(8)
O68 0.029(8) 0.029(9) 0.040(8) 0.006(7) 0.003(6) 0.014(7)
K0A 0.042(5) 0.077(7) 0.049(4) 0.003(4) 0.008(4) 0.040(5)
O125 0.031(8) 0.021(9) 0.031(7) -0.002(6) 0.002(6) 0.009(7)
O119 0.017(8) 0.039(9) 0.035(8) -0.004(7) -0.002(6) 0.013(7)
O113 0.015(7) 0.015(8) 0.021(7) 0.005(6) 0.011(6) -0.001(6)
O45 0.025(8) 0.037(9) 0.032(8) -0.002(7) 0.001(6) 0.016(7)
O87 0.028(8) 0.018(8) 0.041(8) -0.003(6) -0.001(6) 0.015(7)
O33 0.028(8) 0.006(8) 0.028(7) 0.006(6) 0.012(6) 0.005(6)
O42 0.011(7) 0.023(8) 0.032(7) 0.005(6) 0.003(6) 0.004(6)
O26 0.039(9) 0.033(9) 0.043(8) 0.001(7) 0.005(7) 0.020(7)
O147 0.034(9) 0.047(10) 0.042(8) -0.001(7) -0.012(7) 0.018(7)
O122 0.023(8) 0.023(8) 0.025(7) 0.002(6) -0.009(6) 0.008(7)
O110 0.021(8) 0.031(9) 0.025(7) 0.006(6) 0.001(6) 0.011(7)
O62 0.022(8) 0.041(9) 0.036(8) 0.010(7) 0.008(6) 0.016(7)
O107 0.035(8) 0.035(9) 0.028(7) 0.002(6) 0.000(6) 0.017(7)
O57 0.028(8) 0.032(9) 0.033(8) -0.003(6) 0.010(6) 0.019(7)
O38 0.032(8) 0.047(10) 0.043(8) 0.004(7) 0.013(7) 0.021(7)
O126 0.032(8) 0.036(9) 0.047(8) -0.001(7) 0.000(6) 0.030(7)
O116 0.034(8) 0.030(9) 0.042(8) -0.001(7) -0.004(6) 0.021(7)
O139 0.037(8) 0.041(9) 0.025(7) 0.003(6) -0.011(6) 0.025(7)
O2 0.040(9) 0.040(10) 0.050(9) 0.005(7) 0.010(7) 0.024(7)
O95 0.031(8) 0.036(9) 0.026(7) 0.011(6) 0.007(6) 0.018(7)
O71 0.049(9) 0.048(10) 0.048(9) -0.006(7) 0.003(7) 0.024(8)
O105 0.053(9) 0.053(10) 0.054(9) 0.008(7) 0.003(7) 0.042(8)
O141 0.024(8) 0.025(9) 0.032(7) 0.003(6) 0.005(6) 0.007(7)
O114 0.028(8) 0.041(9) 0.039(8) 0.011(7) 0.003(6) 0.018(7)
O12 0.046(9) 0.034(9) 0.048(9) 0.011(7) 0.012(7) 0.019(7)
O39 0.049(10) 0.074(11) 0.077(11) 0.012(8) 0.009(8) 0.032(8)
O94 0.024(8) 0.038(9) 0.023(7) 0.004(6) 0.004(6) 0.016(7)
O67 0.041(9) 0.037(9) 0.040(8) -0.009(7) 0.007(7) 0.027(7)
O55 0.034(9) 0.042(9) 0.038(8) 0.001(7) -0.002(7) 0.020(7)
O36 0.020(8) 0.018(8) 0.041(8) -0.001(6) -0.003(6) 0.005(7)
O108 0.050(12) 0.071(15) 0.042(10) -0.003(10) 0.008(9) 0.042(11)
O134 0.031(11) 0.037(12) 0.056(11) 0.009(9) -0.009(9) 0.014(10)
O123 0.030(8) 0.027(9) 0.022(7) 0.000(6) 0.002(6) 0.013(7)
O65 0.034(8) 0.035(9) 0.040(8) 0.008(7) 0.005(7) 0.016(7)
O60 0.049(9) 0.067(11) 0.045(9) 0.015(7) 0.010(7) 0.032(8)
O11 0.048(12) 0.028(12) 0.045(10) -0.010(9) -0.006(9) 0.019(10)
O101 0.022(8) 0.046(9) 0.039(8) 0.007(7) 0.008(6) 0.028(7)
O63 0.024(8) 0.025(9) 0.034(7) 0.018(6) 0.009(6) 0.012(7)
O58 0.035(11) 0.059(14) 0.044(10) 0.011(9) 0.012(9) 0.031(10)
O74 0.038(9) 0.019(9) 0.037(8) -0.001(6) -0.009(6) 0.014(7)
O106 0.036(9) 0.057(10) 0.051(9) 0.011(7) 0.001(7) 0.030(8)
O66 0.052(13) 0.072(15) 0.064(12) -0.006(11) -0.005(10) 0.045(12)
O3 0.044(9) 0.058(10) 0.061(9) 0.018(8) -0.001(7) 0.035(8)
O49 0.030(8) 0.026(9) 0.036(8) 0.000(6) 0.008(6) 0.020(7)
O86 0.048(9) 0.049(10) 0.041(8) 0.008(7) 0.013(7) 0.019(8)
O54 0.030(9) 0.056(10) 0.051(9) 0.006(7) -0.002(7) 0.019(8)
O80 0.047(9) 0.041(10) 0.052(9) 0.000(7) -0.002(7) 0.032(8)
O14 0.050(10) 0.042(10) 0.072(10) -0.004(8) -0.002(8) 0.019(8)
O40 0.029(8) 0.036(9) 0.034(8) 0.004(7) 0.007(6) 0.012(7)
O82 0.044(9) 0.046(10) 0.033(8) 0.011(7) 0.007(7) 0.016(7)
O91 0.061(13) 0.070(15) 0.042(11) -0.003(10) 0.004(10) 0.039(12)
O31 0.041(9) 0.033(9) 0.036(8) 0.001(7) 0.009(7) 0.015(7)
O5 0.065(14) 0.070(16) 0.066(13) 0.000(11) 0.009(11) 0.033(12)
O78 0.041(9) 0.029(9) 0.039(8) -0.007(7) -0.005(7) 0.015(7)
O56 0.022(8) 0.033(9) 0.036(8) -0.011(6) 0.003(6) 0.015(7)
O115 0.039(9) 0.032(9) 0.030(8) 0.001(6) 0.000(6) 0.020(7)
O92 0.046(12) 0.101(17) 0.045(11) 0.003(11) 0.019(9) 0.042(12)
O59 0.031(8) 0.036(9) 0.036(8) 0.008(7) 0.004(6) 0.024(7)
O35 0.019(8) 0.037(9) 0.031(7) 0.004(6) 0.000(6) 0.018(7)
O85 0.036(9) 0.047(10) 0.043(8) 0.001(7) 0.012(7) 0.019(7)
O53 0.019(7) 0.037(9) 0.024(7) 0.010(6) 0.005(6) 0.017(7)
Na0B 0.111(14) 0.062(12) 0.036(7) -0.011(7) -0.020(8) 0.041(11)
O127 0.034(8) 0.040(9) 0.033(8) 0.006(7) 0.001(6) 0.021(7)
O75 0.036(8) 0.024(9) 0.040(8) 0.001(7) 0.004(7) 0.015(7)
O47 0.029(8) 0.040(10) 0.050(9) -0.004(7) 0.001(7) 0.022(7)
O77 0.044(9) 0.035(9) 0.050(9) 0.010(7) -0.005(7) 0.022(8)
O1 0.047(9) 0.046(10) 0.055(9) 0.007(7) 0.006(7) 0.022(8)
O22 0.050(9) 0.033(10) 0.050(9) 0.010(7) 0.017(7) 0.012(7)
O50 0.012(7) 0.008(8) 0.021(7) 0.002(6) 0.000(5) 0.002(6)
O28 0.040(11) 0.070(15) 0.040(10) 0.002(10) 0.019(9) 0.031(11)
O79 0.037(9) 0.056(10) 0.041(8) -0.002(7) 0.002(7) 0.031(8)
O43 0.047(12) 0.107(16) 0.025(9) 0.000(10) -0.001(8) 0.056(12)
O96 0.053(9) 0.055(10) 0.039(8) 0.003(7) 0.003(7) 0.030(8)
O73 0.048(9) 0.050(10) 0.048(9) 0.002(7) 0.003(7) 0.026(8)
O15 0.062(10) 0.056(11) 0.072(10) 0.006(8) 0.010(8) 0.031(8)
O102 0.038(9) 0.045(10) 0.059(9) -0.001(7) 0.013(7) 0.026(8)
O29 0.055(10) 0.054(10) 0.053(9) 0.005(7) 0.009(7) 0.031(8)
O88 0.037(12) 0.038(13) 0.054(11) -0.002(10) -0.006(9) 0.009(10)
O103 0.062(10) 0.074(11) 0.064(10) 0.015(8) 0.018(8) 0.041(8)
O76 0.056(10) 0.057(10) 0.043(9) 0.004(7) 0.006(7) 0.030(8)
O10 0.050(10) 0.068(11) 0.062(10) 0.006(8) 0.007(8) 0.027(8)
O41 0.037(9) 0.051(10) 0.046(9) 0.009(7) 0.012(7) 0.021(8)
O6 0.071(11) 0.078(12) 0.065(11) 0.003(8) 0.001(8) 0.038(9)
O16 0.064(14) 0.073(16) 0.057(12) 0.009(11) 0.012(11) 0.021(12)
O9 0.057(10) 0.055(11) 0.063(10) 0.004(8) 0.014(8) 0.027(8)
O17 0.070(11) 0.084(12) 0.075(11) -0.001(8) 0.015(8) 0.042(9)
O7 0.079(12) 0.068(12) 0.111(13) 0.005(8) 0.027(9) 0.039(9)
O20 0.058(14) 0.083(17) 0.103(16) 0.033(13) 0.008(11) 0.047(13)
O131 0.095(16) 0.079(16) 0.058(13) 0.003(11) -0.003(11) 0.060(13)
O21 0.124(19) 0.14(2) 0.096(17) 0.016(14) 0.041(14) 0.082(16)
O8 0.084(16) 0.087(18) 0.086(15) 0.016(13) 0.016(13) 0.039(14)
O37 0.050(10) 0.067(11) 0.057(9) 0.006(8) 0.011(7) 0.034(8)
O100 0.058(10) 0.051(10) 0.050(9) 0.010(7) 0.008(7) 0.034(8)
O64 0.091(17) 0.114(19) 0.063(14) 0.010(13) 0.023(12) 0.039(14)
K6 0.082(8) 0.072(8) 0.113(8) 0.012(6) -0.013(6) 0.047(7)
K32 0.064(6) 0.157(11) 0.045(4) 0.012(5) 0.005(4) 0.079(7)
Na2 0.060(8) 0.097(9) 0.071(7) 0.018(7) 0.010(6) 0.037(7)
O27 0.116(19) 0.096(19) 0.095(17) 0.023(14) 0.023(14) 0.033(15)
O99 0.116(19) 0.11(2) 0.119(19) 0.006(15) 0.004(14) 0.066(16)
Na1 0.114(18) 0.103(19) 0.17(2) -0.048(16) -0.046(16) 0.074(16)
O24 0.07(2) 0.12(3) 0.08(2) 0.006(15) 0.052(16) 0.022(16)
O25 0.110(18) 0.15(2) 0.108(18) 0.010(15) 0.004(14) 0.087(16)
Na3 0.087(9) 0.119(10) 0.080(8) 0.005(7) 0.019(7) 0.055(8)
O13W 0.037(10) 0.037(10) 0.037(10) 0.005(2) 0.007(3) 0.017(5)
O137 0.099(17) 0.089(18) 0.080(15) 0.011(13) 0.021(13) 0.025(14)
O135 0.111(19) 0.11(2) 0.120(19) -0.003(15) -0.014(14) 0.060(16)
O98 0.088(17) 0.13(2) 0.100(17) 0.005(14) 0.014(13) 0.063(15)
O121 0.073(14) 0.074(16) 0.047(11) 0.000(11) 0.002(11) 0.034(12)
O142 0.055(14) 0.060(15) 0.063(13) 0.004(11) 0.002(11) 0.009(11)
O128 0.117(19) 0.110(19) 0.081(16) 0.000(14) 0.032(14) 0.040(15)
O130 0.079(12) 0.092(13) 0.075(11) 0.012(9) 0.016(9) 0.029(9)
O109 0.091(17) 0.115(19) 0.073(14) 0.056(14) 0.011(12) 0.034(14)
O133 0.095(19) 0.12(2) 0.087(18) -0.023(14) 0.033(14) 0.073(16)
O61 0.024(15) 0.022(16) 0.018(13) 0.012(12) 0.010(11) 0.009(13)
O129 0.034(9) 0.034(9) 0.034(9) 0.005(2) 0.007(3) 0.015(5)
O120 0.037(17) 0.06(2) 0.041(17) 0.004(14) 0.017(14) 0.020(15)
O46 0.052(19) 0.05(2) 0.054(18) 0.017(15) 0.001(14) 0.025(16)
O93 0.06(2) 0.06(2) 0.07(2) -0.002(15) 0.004(15) 0.038(17)
O20W 0.048(11) 0.048(11) 0.049(11) 0.007(3) 0.009(3) 0.023(5)
O104 0.073(15) 0.073(15) 0.073(15) 0.010(3) 0.015(4) 0.034(7)
O145 0.051(12) 0.051(12) 0.051(12) 0.007(3) 0.012(3) 0.024(6)
Na14 0.096(19) 0.091(19) 0.095(19) 0.017(10) 0.017(10) 0.042(12)
O32 0.112(18) 0.107(19) 0.100(17) 0.019(14) 0.020(14) 0.053(15)
O0DA 0.046(11) 0.046(11) 0.045(11) 0.006(3) 0.010(3) 0.021(5)
O8CA 0.08(2) 0.06(2) 0.09(2) -0.002(16) 0.034(17) 0.024(17)
O143 0.07(2) 0.08(2) 0.07(2) -0.022(16) 0.015(17) 0.022(17)
O140 0.08(2) 0.06(2) 0.07(2) -0.001(16) 0.013(16) 0.039(17)
O2Y 0.047(12) 0.051(14) 0.062(12) -0.028(10) -0.012(10) 0.033(11)
O23 0.052(19) 0.06(2) 0.023(15) 0.014(14) 0.027(14) 0.020(15)
O132 0.08(2) 0.09(2) 0.07(2) 0.012(17) 0.018(16) 0.049(18)
O97 0.052(14) 0.063(15) 0.059(15) -0.002(9) 0.015(9) 0.038(11)
O136 0.10(2) 0.08(2) 0.07(2) 0.004(16) 0.035(17) 0.041(18)
O9BA 0.07(3) 0.07(3) 0.08(3) -0.005(17) 0.041(19) 0.05(2)
O4BA 0.09(3) 0.10(3) 0.10(3) 0.025(18) 0.014(18) 0.040(19)

loop_
_atom_type_symbol
_atom_type_description
_atom_type_scat_dispersion_real
_atom_type_scat_dispersion_imag
_atom_type_scat_source
Dy Dy -0.1892 4.4098 'International Tables Vol C Tables 4.2.6.8 and 6.1.1.4'
K K 0.2009 0.2494 'International Tables Vol C Tables 4.2.6.8 and 6.1.1.4'
Na Na 0.0362 0.0249 'International Tables Vol C Tables 4.2.6.8 and 6.1.1.4'
Ni Ni 0.3393 1.1124 'International Tables Vol C Tables 4.2.6.8 and 6.1.1.4'
O O 0.0106 0.0060 'International Tables Vol C Tables 4.2.6.8 and 6.1.1.4'
Sb Sb -0.5866 1.5461 'International Tables Vol C Tables 4.2.6.8 and 6.1.1.4'
W W -0.8490 6.8722 'International Tables Vol C Tables 4.2.6.8 and 6.1.1.4'

loop_
_geom_angle_atom_site_label_1
_geom_angle_atom_site_label_2
_geom_angle_atom_site_label_3
_geom_angle
_geom_angle_site_symmetry_1
_geom_angle_site_symmetry_3
_geom_angle_publ_flag
K5 W17 K0AA 171.73(15) . 2_557 ?
Na16 W17 K5 107.2(3) 2_557 . ?
Na16 W17 K0AA 64.8(3) 2_557 2_557 ?
O44 W17 K5 141.1(5) . . ?
O44 W17 K0AA 44.8(5) . 2_557 ?
O44 W17 Na16 105.8(5) . 2_557 ?
O44 W17 O50 74.1(6) . . ?
O51 W17 K5 133.2(6) . . ?
O51 W17 K0AA 45.5(6) . 2_557 ?
O51 W17 Na16 58.8(7) . 2_557 ?
O51 W17 O44 82.1(8) . . ?
O51 W17 O115 160.3(8) . . ?
O51 W17 O50 85.5(7) . . ?
O45 W17 K5 94.2(6) . . ?
O45 W17 K0AA 78.8(6) . 2_557 ?
O45 W17 Na16 47.2(7) . 2_557 ?
O45 W17 O44 93.3(8) . . ?
O45 W17 O51 101.0(9) . . ?
O45 W17 O114 101.6(9) . . ?
O45 W17 O115 97.3(9) . . ?
O45 W17 O50 165.1(7) . . ?
O114 W17 K5 42.3(7) . . ?
O114 W17 K0AA 134.4(7) . 2_557 ?
O114 W17 Na16 82.1(7) . 2_557 ?
O114 W17 O44 164.5(9) . . ?
O114 W17 O51 91.1(9) . . ?
O114 W17 O115 92.4(8) . . ?
O114 W17 O50 91.6(7) . . ?
O115 W17 K5 51.7(5) . . ?
O115 W17 K0AA 133.1(5) . 2_557 ?
O115 W17 Na16 140.9(7) . 2_557 ?
O115 W17 O44 89.6(7) . . ?
O115 W17 O50 75.1(7) . . ?
O50 W17 K5 90.9(4) . . ?
O50 W17 K0AA 96.9(4) . 2_557 ?
O50 W17 Na16 143.4(5) . 2_557 ?
O84 W26 O89 97.8(9) . . ?
O84 W26 O87 99.0(9) . . ?
O84 W26 O122 171.2(7) . . ?
O84 W26 O141 101.0(8) . . ?
O84 W26 O123 101.5(9) . . ?
O84 W26 K32 41.8(7) . . ?
O89 W26 O122 76.5(8) . . ?
O89 W26 K32 137.6(6) . . ?
O87 W26 O89 89.2(8) . . ?
O87 W26 O122 74.5(7) . . ?
O87 W26 K32 86.6(5) . . ?
O122 W26 K32 141.4(5) . . ?
O141 W26 O89 161.0(8) . . ?
O141 W26 O87 85.7(8) . . ?
O141 W26 O122 84.5(7) . . ?
O141 W26 K32 60.4(5) . . ?
O123 W26 O89 89.0(9) . . ?
O123 W26 O87 159.5(7) . . ?
O123 W26 O122 85.2(7) . . ?
O123 W26 O141 89.5(8) . . ?
O123 W26 K32 108.2(5) . . ?
O48 W16 K5 43.5(6) . . ?
O48 W16 O116 163.1(9) . . ?
O48 W16 O49 91.9(8) . . ?
O48 W16 O115 92.1(8) . . ?
O48 W16 O50 88.6(8) . . ?
O116 W16 K5 138.4(6) . . ?
O116 W16 O50 75.0(7) . . ?
O49 W16 K5 135.3(5) . . ?
O49 W16 O116 82.7(8) . . ?
O49 W16 O115 158.7(8) . . ?
O49 W16 O50 84.9(7) . . ?
O115 W16 K5 50.9(5) . . ?
O115 W16 O116 87.5(8) . . ?
O115 W16 O50 74.3(7) . . ?
O47 W16 K5 93.7(6) . . ?
O47 W16 O48 103.5(9) . . ?
O47 W16 O116 93.3(8) . . ?
O47 W16 O49 101.8(9) . . ?
O47 W16 O115 97.5(9) . . ?
O47 W16 O50 165.8(8) . . ?
O50 W16 K5 90.0(4) . . ?
Dy2 W1 K0A 123.09(11) . . ?
O69 W1 Dy2 117.8(6) . . ?
O69 W1 O34 96.5(9) . . ?
O69 W1 K0A 49.0(7) . . ?
O69 W1 O110 95.6(9) . . ?
O69 W1 O62 89.4(7) . . ?
O69 W1 O63 162.5(7) . . ?
O34 W1 Dy2 110.8(6) . . ?
O34 W1 K0A 47.8(6) . . ?
O34 W1 O110 155.6(7) . . ?
O34 W1 O62 81.2(8) . . ?
O34 W1 O63 81.5(8) . . ?
O110 W1 Dy2 44.9(5) . . ?
O110 W1 K0A 136.7(5) . . ?
O110 W1 O62 77.9(7) . . ?
O110 W1 O63 80.7(7) . . ?
O62 W1 Dy2 45.1(5) . . ?
O62 W1 K0A 78.0(5) . . ?
O108 W1 Dy2 125.9(7) . . ?
O108 W1 O69 101.9(9) . . ?
O108 W1 O34 98.7(10) . . ?
O108 W1 K0A 110.4(8) . . ?
O108 W1 O110 99.5(10) . . ?
O108 W1 O62 168.6(8) . . ?
O108 W1 O63 95.6(8) . . ?
O63 W1 Dy2 48.6(5) . . ?
O63 W1 K0A 124.7(5) . . ?
O63 W1 O62 73.1(6) . . ?
O44 W21 K0AA 43.5(6) . 2_557 ?
O44 W21 O117 157.6(7) . . ?
O44 W21 O42 86.4(8) . . ?
O44 W21 O116 93.5(8) . . ?
O44 W21 O50 74.1(6) . . ?
O117 W21 K0AA 133.1(6) . 2_557 ?
O117 W21 O42 83.2(8) . . ?
O117 W21 O50 85.2(6) . . ?
O42 W21 K0AA 50.4(5) . 2_557 ?
O42 W21 O50 84.3(6) . . ?
O116 W21 K0AA 136.4(6) . 2_557 ?
O116 W21 O117 88.9(8) . . ?
O116 W21 O42 158.1(7) . . ?
O116 W21 O50 74.7(7) . . ?
O50 W21 K0AA 94.9(4) . 2_557 ?
O43 W21 K0AA 85.1(6) . 2_557 ?
O43 W21 O44 102.6(9) . . ?
O43 W21 O117 98.6(9) . . ?
O43 W21 O42 99.7(10) . . ?
O43 W21 O116 101.6(10) . . ?
O43 W21 O50 174.7(10) . . ?
O124 W27 K5 44.8(5) . . ?
O124 W27 O79 83.3(8) . . ?
O81 W27 K5 45.2(6) . . ?
O81 W27 O124 85.5(8) . . ?
O81 W27 O123 156.7(8) . . ?
O81 W27 O79 72.5(7) . . ?
O81 W27 O76 94.3(9) . . ?
O123 W27 K5 125.7(6) . . ?
O123 W27 O124 81.0(8) . . ?
O123 W27 O79 87.0(7) . . ?
O82 W27 K5 88.9(7) . . ?
O82 W27 O124 100.2(9) . . ?
O82 W27 O81 101.0(9) . . ?
O82 W27 O123 100.0(8) . . ?
O82 W27 O79 172.5(9) . . ?
O82 W27 O76 99.3(10) . . ?
O79 W27 K5 89.0(5) . . ?
O76 W27 K5 139.5(6) . . ?
O76 W27 O124 160.2(8) . . ?
O76 W27 O123 92.0(9) . . ?
O76 W27 O79 77.8(9) . . ?
O146 W25 O72 158.2(8) . . ?
O146 W25 O87 86.6(8) . . ?
O146 W25 O122 85.1(7) . . ?
O146 W25 O95 94.7(8) . . ?
O72 W25 O122 73.4(7) . . ?
O125 W25 O146 105.0(9) . . ?
O125 W25 O72 95.5(9) . . ?
O125 W25 O87 94.4(8) . . ?
O125 W25 O122 165.1(8) . . ?
O125 W25 O95 101.5(8) . . ?
O87 W25 O72 84.2(8) . . ?
O87 W25 O122 74.8(7) . . ?
O95 W25 O72 88.6(8) . . ?
O95 W25 O87 163.1(8) . . ?
O95 W25 O122 88.4(7) . . ?
Dy2 W3 K5 123.90(13) . . ?
Dy2 W3 K32 71.27(15) . . ?
K5 W3 K32 164.62(19) . . ?
O111 W3 Dy2 45.1(5) . . ?
O111 W3 K5 78.8(5) . . ?
O111 W3 O141 73.4(7) . . ?
O111 W3 K32 116.3(5) . . ?
O112 W3 Dy2 121.7(7) . . ?
O112 W3 K5 46.8(6) . . ?
O112 W3 O111 91.5(8) . . ?
O112 W3 O124 92.6(8) . . ?
O112 W3 O110 99.5(9) . . ?
O112 W3 O141 164.9(8) . . ?
O112 W3 K32 125.6(6) . . ?
O124 W3 Dy2 112.8(5) . . ?
O124 W3 K5 46.8(5) . . ?
O124 W3 O111 83.4(8) . . ?
O124 W3 O110 158.1(7) . . ?
O124 W3 O141 86.3(7) . . ?
O124 W3 K32 133.8(6) . . ?
O110 W3 Dy2 45.2(5) . . ?
O110 W3 K5 137.9(5) . . ?
O110 W3 O111 78.1(7) . . ?
O110 W3 O141 77.2(7) . . ?
O110 W3 K32 49.4(5) . . ?
O141 W3 Dy2 46.2(5) . . ?
O141 W3 K5 127.8(5) . . ?
O141 W3 K32 63.3(5) . . ?
O85 W3 Dy2 120.1(7) . . ?
O85 W3 K5 115.6(8) . . ?
O85 W3 O111 164.4(8) . . ?
O85 W3 O112 102.8(9) . . ?
O85 W3 O124 102.0(10) . . ?
O85 W3 O110 93.2(9) . . ?
O85 W3 O141 92.2(8) . . ?
O85 W3 K32 49.8(8) . . ?
O51 W18 K0AA 43.8(5) . 2_557 ?
O51 W18 K0A 133.8(5) . . ?
O51 W18 O119 86.0(7) . . ?
K0A W18 K0AA 171.55(16) . 2_557 ?
O119 W18 K0AA 96.0(5) . 2_557 ?
O119 W18 K0A 91.7(5) . . ?
O57 W18 K0AA 46.5(6) . 2_557 ?
O57 W18 O51 83.2(8) . . ?
O57 W18 K0A 140.1(6) . . ?
O57 W18 O119 73.9(6) . . ?
O58 W18 K0AA 81.3(7) . 2_557 ?
O58 W18 O51 100.0(9) . . ?
O58 W18 K0A 91.9(7) . . ?
O58 W18 O119 167.5(9) . . ?
O58 W18 O57 95.9(8) . . ?
O58 W18 O56 101.6(10) . . ?
O58 W18 O59 102.5(9) . . ?
O56 W18 K0AA 133.6(5) . 2_557 ?
O56 W18 O51 157.2(7) . . ?
O56 W18 K0A 52.6(5) . . ?
O56 W18 O119 71.4(7) . . ?
O56 W18 O57 87.5(8) . . ?
O59 W18 K0AA 132.1(7) . 2_557 ?
O59 W18 O51 89.3(8) . . ?
O59 W18 K0A 44.4(7) . . ?
O59 W18 O119 88.4(7) . . ?
O59 W18 O57 161.1(7) . . ?
O59 W18 O56 93.0(9) . . ?
O111 W2 Dy2 43.6(6) . . ?
O111 W2 O62 76.8(8) . . ?
O111 W2 O31 77.4(7) . . ?
O113 W2 Dy2 122.1(5) . . ?
O113 W2 O111 97.2(8) . . ?
O113 W2 O62 96.3(7) . . ?
O113 W2 O65 101.6(8) . . ?
O113 W2 O31 171.0(7) . . ?
O113 W2 O22 102.8(9) . . ?
O62 W2 Dy2 44.5(5) . . ?
O62 W2 O31 75.5(6) . . ?
O65 W2 Dy2 117.8(6) . . ?
O65 W2 O111 93.6(9) . . ?
O65 W2 O62 160.6(8) . . ?
O65 W2 O31 86.1(8) . . ?
O65 W2 O22 98.1(10) . . ?
O31 W2 Dy2 49.2(4) . . ?
O22 W2 Dy2 110.8(7) . . ?
O22 W2 O111 154.1(9) . . ?
O22 W2 O62 84.8(9) . . ?
O22 W2 O31 80.5(9) . . ?
O30 W7 O126 87.5(7) . . ?
O30 W7 O2 156.6(8) . . ?
O30 W7 O101 84.4(7) . . ?
O30 W7 O100 94.9(9) . . ?
O26 W7 O30 102.4(9) . . ?
O26 W7 O126 95.0(9) . . ?
O26 W7 O2 99.4(9) . . ?
O26 W7 O101 167.4(7) . . ?
O26 W7 O100 102.7(10) . . ?
O126 W7 O2 82.1(8) . . ?
O126 W7 O101 74.5(7) . . ?
O2 W7 O101 72.7(7) . . ?
O100 W7 O126 161.2(9) . . ?
O100 W7 O2 88.6(9) . . ?
O100 W7 O101 87.2(9) . . ?
O126 W8 O105 160.3(9) . . ?
O126 W8 O101 75.1(8) . . ?
O105 W8 O101 85.2(8) . . ?
O63 W8 O126 90.8(8) . . ?
O63 W8 O105 88.6(8) . . ?
O63 W8 O101 85.1(7) . . ?
O63 W8 O3 156.9(9) . . ?
O3 W8 O126 86.5(9) . . ?
O3 W8 O105 86.3(9) . . ?
O3 W8 O101 72.0(8) . . ?
O28 W8 O126 99.6(10) . . ?
O28 W8 O105 99.7(10) . . ?
O28 W8 O101 170.3(8) . . ?
O28 W8 O63 103.2(10) . . ?
O28 W8 O3 99.9(10) . . ?
O70 W23 O94 71.6(7) . . ?
O70 W23 O78 154.9(8) . . ?
O70 W23 O73 81.7(9) . . ?
O60 W23 O70 95.3(10) . . ?
O60 W23 O94 89.5(8) . . ?
O60 W23 O78 92.4(9) . . ?
O60 W23 O92 105.0(11) . . ?
O60 W23 O73 161.6(9) . . ?
O78 W23 O94 84.7(7) . . ?
O78 W23 O73 83.5(9) . . ?
O92 W23 O70 98.8(10) . . ?
O92 W23 O94 163.5(8) . . ?
O92 W23 O78 102.1(10) . . ?
O92 W23 O73 93.3(10) . . ?
O73 W23 O94 72.4(7) . . ?
O118 W19 K0AA 130.8(7) . 2_557 ?
O118 W19 O119 87.2(7) . . ?
O118 W19 O57 158.3(8) . . ?
O119 W19 K0AA 94.2(5) . 2_557 ?
O42 W19 K0AA 46.9(5) . 2_557 ?
O42 W19 O118 84.3(8) . . ?
O42 W19 O119 85.8(7) . . ?
O42 W19 O57 86.0(8) . . ?
O57 W19 K0AA 45.8(6) . 2_557 ?
O57 W19 O119 72.7(7) . . ?
O40 W19 K0AA 138.5(6) . 2_557 ?
O40 W19 O118 88.5(8) . . ?
O40 W19 O119 71.9(8) . . ?
O40 W19 O42 156.9(8) . . ?
O40 W19 O57 92.8(8) . . ?
O41 W19 K0AA 84.9(7) . 2_557 ?
O41 W19 O118 100.1(8) . . ?
O41 W19 O119 171.1(8) . . ?
O41 W19 O42 99.9(9) . . ?
O41 W19 O57 100.8(8) . . ?
O41 W19 O40 103.0(10) . . ?
O117 W20 O118 83.2(8) . . ?
O117 W20 O54 156.3(8) . . ?
O117 W20 O53 85.1(7) . . ?
O118 W20 O53 84.8(6) . . ?
O52 W20 O117 87.8(9) . . ?
O52 W20 O118 156.3(8) . . ?
O52 W20 O54 93.8(9) . . ?
O52 W20 O53 72.6(7) . . ?
O55 W20 O117 101.6(9) . . ?
O55 W20 O118 101.0(8) . . ?
O55 W20 O52 102.3(9) . . ?
O55 W20 O54 101.2(10) . . ?
O55 W20 O53 171.6(8) . . ?
O54 W20 O118 86.0(9) . . ?
O54 W20 O53 72.9(8) . . ?
O38 W14 O54 83.8(8) . . ?
O38 W14 O53 85.3(8) . . ?
O38 W14 O37 158.5(10) . . ?
O36 W14 O38 90.2(8) . . ?
O36 W14 O54 160.8(9) . . ?
O36 W14 O53 87.0(8) . . ?
O36 W14 O37 92.8(8) . . ?
O134 W14 O38 100.3(10) . . ?
O134 W14 O36 103.2(9) . . ?
O134 W14 O54 95.9(9) . . ?
O134 W14 O53 168.3(8) . . ?
O134 W14 O37 99.7(10) . . ?
O54 W14 O53 74.4(8) . . ?
O54 W14 O37 86.4(9) . . ?
O37 W14 O53 73.7(9) . . ?
O89 W30 O122 75.5(8) . . ?
O90 W30 O89 162.3(8) . . ?
O90 W30 O122 87.6(7) . . ?
O90 W30 O74 86.8(8) . . ?
O72 W30 O89 90.2(9) . . ?
O72 W30 O90 90.1(9) . . ?
O72 W30 O122 74.1(8) . . ?
O72 W30 O74 160.6(9) . . ?
O74 W30 O89 87.1(8) . . ?
O74 W30 O122 86.6(7) . . ?
O88 W30 O89 96.5(10) . . ?
O88 W30 O90 101.0(9) . . ?
O88 W30 O72 97.7(10) . . ?
O88 W30 O122 168.2(9) . . ?
O88 W30 O74 101.7(10) . . ?
O34 W9 K0A 46.0(6) . . ?
O34 W9 O147 88.7(9) . . ?
O34 W9 O107 84.1(8) . . ?
O34 W9 O105 84.2(9) . . ?
O147 W9 K0A 48.0(7) . . ?
O147 W9 O107 73.4(8) . . ?
O107 W9 K0A 91.8(5) . . ?
O105 W9 K0A 129.9(7) . . ?
O105 W9 O147 159.8(9) . . ?
O105 W9 O107 87.1(8) . . ?
O11 W9 O34 102.7(10) . . ?
O11 W9 K0A 88.3(7) . . ?
O11 W9 O147 99.8(9) . . ?
O11 W9 O107 170.5(10) . . ?
O11 W9 O105 100.1(10) . . ?
O11 W9 O106 99.6(10) . . ?
O106 W9 O34 157.5(9) . . ?
O106 W9 K0A 139.2(7) . . ?
O106 W9 O147 91.2(10) . . ?
O106 W9 O107 74.3(8) . . ?
O106 W9 O105 88.3(9) . . ?
O119 W13 K0A 90.6(5) . . ?
O38 W13 K0A 135.9(6) . . ?
O38 W13 O119 86.1(8) . . ?
O38 W13 O40 83.7(8) . . ?
O38 W13 O56 156.8(9) . . ?
O39 W13 K0A 91.4(8) . . ?
O39 W13 O119 165.1(10) . . ?
O39 W13 O38 102.6(11) . . ?
O39 W13 O40 97.5(10) . . ?
O39 W13 O56 98.8(10) . . ?
O39 W13 O35 103.8(10) . . ?
O40 W13 K0A 136.2(5) . . ?
O40 W13 O119 71.1(8) . . ?
O56 W13 K0A 51.6(5) . . ?
O56 W13 O119 71.1(7) . . ?
O56 W13 O40 84.7(7) . . ?
O35 W13 K0A 45.6(5) . . ?
O35 W13 O119 88.1(8) . . ?
O35 W13 O38 90.3(8) . . ?
O35 W13 O40 158.7(9) . . ?
O35 W13 O56 93.3(8) . . ?
O70 W24 O95 158.4(9) . . ?
O70 W24 O71 81.5(9) . . ?
O70 W24 O94 72.7(8) . . ?
O33 W24 O70 96.0(8) . . ?
O33 W24 O95 92.5(8) . . ?
O33 W24 O71 161.7(8) . . ?
O33 W24 O94 89.3(7) . . ?
O95 W24 O71 84.2(8) . . ?
O95 W24 O94 87.6(7) . . ?
O71 W24 O94 72.6(8) . . ?
O96 W24 O70 98.6(9) . . ?
O96 W24 O33 103.4(10) . . ?
O96 W24 O95 98.7(9) . . ?
O96 W24 O71 94.9(10) . . ?
O96 W24 O94 165.5(9) . . ?
O81 W22 K5 48.1(6) . . ?
O81 W22 O77 86.1(9) . . ?
O81 W22 O79 72.6(7) . . ?
O139 W22 K5 46.6(6) . . ?
O139 W22 O81 90.7(9) . . ?
O139 W22 O78 94.4(9) . . ?
O139 W22 O77 161.9(8) . . ?
O139 W22 O79 88.9(8) . . ?
O80 W22 K5 91.2(7) . . ?
O80 W22 O81 95.6(8) . . ?
O80 W22 O139 107.3(9) . . ?
O80 W22 O78 104.1(9) . . ?
O80 W22 O77 90.8(10) . . ?
O80 W22 O79 160.4(10) . . ?
O78 W22 K5 141.0(7) . . ?
O78 W22 O81 157.1(7) . . ?
O78 W22 O77 82.2(9) . . ?
O78 W22 O79 85.2(8) . . ?
O77 W22 K5 134.0(6) . . ?
O77 W22 O79 73.2(8) . . ?
O79 W22 K5 92.1(5) . . ?
O52 W15 O53 73.4(7) . . ?
O68 W15 O52 160.3(8) . . ?
O68 W15 O49 89.4(8) . . ?
O68 W15 O53 87.8(7) . . ?
O68 W15 O37 95.3(9) . . ?
O67 W15 O52 96.0(8) . . ?
O67 W15 O68 103.4(9) . . ?
O67 W15 O49 101.6(9) . . ?
O67 W15 O53 166.7(8) . . ?
O67 W15 O37 96.7(10) . . ?
O49 W15 O52 83.7(9) . . ?
O49 W15 O53 85.6(7) . . ?
O49 W15 O37 159.5(9) . . ?
O37 W15 O52 85.3(10) . . ?
O37 W15 O53 74.7(8) . . ?
W3 Dy2 W1 65.80(4) . . ?
O30 Dy2 W1 107.1(4) . . ?
O30 Dy2 W3 172.8(4) . . ?
O30 Dy2 O111 142.0(6) . . ?
O30 Dy2 O146 80.4(6) . . ?
O30 Dy2 O110 138.5(6) . . ?
O30 Dy2 O62 94.9(7) . . ?
O30 Dy2 O141 146.8(6) . . ?
O30 Dy2 O63 74.6(6) . . ?
O30 Dy2 O86 84.4(7) . . ?
O30 Dy2 O31 76.3(6) . . ?
O30 Dy2 Na0B 53.1(5) . . ?
O111 Dy2 W1 78.2(4) . . ?
O111 Dy2 W3 38.1(5) . . ?
O111 Dy2 O110 64.0(6) . . ?
O111 Dy2 O62 64.2(7) . . ?
O111 Dy2 O141 63.1(6) . . ?
O111 Dy2 O63 115.8(6) . . ?
O111 Dy2 O31 66.5(7) . . ?
O111 Dy2 Na0B 95.0(5) . . ?
O146 Dy2 W1 172.4(5) . . ?
O146 Dy2 W3 106.7(5) . . ?
O146 Dy2 O111 95.1(6) . . ?
O146 Dy2 O110 138.3(7) . . ?
O146 Dy2 O62 139.3(6) . . ?
O146 Dy2 O141 74.7(6) . . ?
O146 Dy2 O63 149.0(5) . . ?
O146 Dy2 O86 86.1(6) . . ?
O146 Dy2 O31 72.4(6) . . ?
O146 Dy2 Na0B 50.8(6) . . ?
O110 Dy2 W1 35.2(5) . . ?
O110 Dy2 W3 35.2(5) . . ?
O110 Dy2 O141 63.8(6) . . ?
O110 Dy2 O63 63.9(6) . . ?
O110 Dy2 O31 122.4(6) . . ?
O110 Dy2 Na0B 155.5(5) . . ?
O62 Dy2 W1 40.3(4) . . ?
O62 Dy2 W3 79.1(5) . . ?
O62 Dy2 O110 66.0(6) . . ?
O62 Dy2 O141 118.3(6) . . ?
O62 Dy2 O63 62.0(6) . . ?
O62 Dy2 O31 67.3(6) . . ?
O62 Dy2 Na0B 94.3(5) . . ?
O141 Dy2 W1 98.9(4) . . ?
O141 Dy2 W3 39.4(4) . . ?
O141 Dy2 O63 119.1(6) . . ?
O141 Dy2 O31 115.4(6) . . ?
O141 Dy2 Na0B 119.7(5) . . ?
O63 Dy2 W1 38.0(4) . . ?
O63 Dy2 W3 99.0(4) . . ?
O63 Dy2 O31 117.8(6) . . ?
O63 Dy2 Na0B 120.9(5) . . ?
O86 Dy2 W1 95.9(5) . . ?
O86 Dy2 W3 96.9(5) . . ?
O86 Dy2 O111 133.2(8) . . ?
O86 Dy2 O110 84.5(6) . . ?
O86 Dy2 O62 134.0(7) . . ?
O86 Dy2 O141 72.4(7) . . ?
O86 Dy2 O63 73.7(7) . . ?
O86 Dy2 O31 153.0(7) . . ?
O86 Dy2 Na0B 120.0(6) . . ?
O31 Dy2 W1 107.6(4) . . ?
O31 Dy2 W3 104.6(5) . . ?
O31 Dy2 Na0B 33.1(5) . . ?
Na0B Dy2 W1 132.6(3) . . ?
Na0B Dy2 W3 130.7(3) . . ?
O74 W28 O77 157.3(9) . . ?
O74 W28 O79 85.8(8) . . ?
O74 W28 O76 83.9(8) . . ?
O75 W28 O74 89.5(8) . . ?
O75 W28 O77 93.5(8) . . ?
O75 W28 O79 89.6(8) . . ?
O75 W28 O76 163.5(10) . . ?
O77 W28 O79 71.8(8) . . ?
O77 W28 O76 86.9(9) . . ?
O76 W28 O79 74.8(9) . . ?
O131 W28 O74 99.9(10) . . ?
O131 W28 O75 101.9(11) . . ?
O131 W28 O77 101.4(11) . . ?
O131 W28 O79 167.1(10) . . ?
O131 W28 O76 94.2(11) . . ?
O4 W12 O101 86.8(8) . . ?
O4 W12 K6 94.4(7) . 1_565 ?
O2 W12 O4 89.6(9) . . ?
O2 W12 O12 159.8(9) . . ?
O2 W12 O101 74.3(8) . . ?
O2 W12 O3 88.0(10) . . ?
O2 W12 K6 148.8(6) . 1_565 ?
O12 W12 O4 87.3(9) . . ?
O12 W12 O101 85.7(8) . . ?
O12 W12 K6 51.3(6) . 1_565 ?
O101 W12 K6 136.8(5) . 1_565 ?
O3 W12 O4 158.9(9) . . ?
O3 W12 O12 87.8(9) . . ?
O3 W12 O101 72.3(8) . . ?
O3 W12 K6 98.6(8) . 1_565 ?
O1 W12 O4 100.2(10) . . ?
O1 W12 O2 100.6(10) . . ?
O1 W12 O12 99.6(10) . . ?
O1 W12 O101 171.3(10) . . ?
O1 W12 O3 100.8(10) . . ?
O1 W12 K6 48.3(8) . 1_565 ?
O14 W6 O102 66.3(9) . . ?
O29 W6 O14 154.1(10) . . ?
O29 W6 O102 88.0(10) . . ?
O29 W6 O16 103.6(12) . . ?
O29 W6 O17 91.8(12) . . ?
O29 W6 O100 93.6(10) . . ?
O16 W6 O14 102.3(12) . . ?
O16 W6 O102 166.2(12) . . ?
O16 W6 O17 102.2(11) . . ?
O16 W6 O100 100.8(10) . . ?
O17 W6 O14 83.0(11) . . ?
O17 W6 O102 69.7(9) . . ?
O17 W6 O100 154.4(10) . . ?
O100 W6 O14 81.2(10) . . ?
O100 W6 O102 85.5(8) . . ?
O90 W29 O94 86.3(7) . . ?
O90 W29 O75 83.3(8) . . ?
O71 W29 O90 89.6(9) . . ?
O71 W29 O94 74.3(8) . . ?
O71 W29 O75 160.4(8) . . ?
O71 W29 O73 92.9(10) . . ?
O91 W29 O90 98.4(9) . . ?
O91 W29 O71 101.1(11) . . ?
O91 W29 O94 173.5(9) . . ?
O91 W29 O75 98.0(10) . . ?
O91 W29 O73 102.2(10) . . ?
O75 W29 O94 87.0(7) . . ?
O73 W29 O90 158.3(8) . . ?
O73 W29 O94 73.7(8) . . ?
O73 W29 O75 87.3(9) . . ?
O18 W10 O107 71.5(9) . . ?
O18 W10 O12 156.7(10) . . ?
O18 W10 O106 84.2(9) . . ?
O18 W10 O15 95.3(10) . . ?
O18 W10 K6 148.0(7) . 1_565 ?
O107 W10 K6 138.8(5) . 1_565 ?
O12 W10 O107 85.5(8) . . ?
O12 W10 O106 84.6(9) . . ?
O12 W10 K6 53.8(7) . 1_565 ?
O106 W10 O107 71.2(8) . . ?
O106 W10 K6 96.1(6) . 1_565 ?
O15 W10 O107 89.1(9) . . ?
O15 W10 O12 88.1(10) . . ?
O15 W10 O106 159.5(11) . . ?
O15 W10 K6 95.0(7) . 1_565 ?
O6 W10 O18 101.0(11) . . ?
O6 W10 O107 168.6(9) . . ?
O6 W10 O12 101.0(10) . . ?
O6 W10 O106 99.9(11) . . ?
O6 W10 O15 100.3(12) . . ?
O6 W10 K6 47.3(9) . 1_565 ?
O19 W4 O18 157.9(9) . . ?
O19 W4 K0A 45.7(7) . . ?
O19 W4 O147 90.5(10) . . ?
O19 W4 O107 88.5(8) . . ?
O19 W4 O9 93.5(10) . . ?
O18 W4 K0A 130.9(6) . . ?
O18 W4 O147 81.7(9) . . ?
O18 W4 O107 69.5(8) . . ?
O147 W4 K0A 49.1(6) . . ?
O147 W4 O107 72.5(7) . . ?
O107 W4 K0A 92.8(5) . . ?
O10 W4 O19 105.3(11) . . ?
O10 W4 O18 96.2(11) . . ?
O10 W4 K0A 90.2(9) . . ?
O10 W4 O147 97.3(10) . . ?
O10 W4 O107 163.1(9) . . ?
O10 W4 O9 104.0(11) . . ?
O9 W4 O18 86.0(9) . . ?
O9 W4 K0A 139.2(8) . . ?
O9 W4 O147 156.5(9) . . ?
O9 W4 O107 84.4(8) . . ?
O103 W5 O102 87.9(10) . . ?
O103 W5 O9 91.2(11) . . ?
O103 W5 O17 93.6(12) . . ?
O103 W5 O7 155.8(11) . . ?
O9 W5 O102 85.3(9) . . ?
O9 W5 O7 76.8(11) . . ?
O17 W5 O102 71.0(9) . . ?
O17 W5 O9 155.6(10) . . ?
O17 W5 O7 89.4(12) . . ?
O7 W5 O102 70.4(10) . . ?
O8 W5 O102 166.4(11) . . ?
O8 W5 O103 103.7(13) . . ?
O8 W5 O9 101.3(12) . . ?
O8 W5 O17 100.8(12) . . ?
O8 W5 O7 99.2(14) . . ?
O48 Dy3 K5 40.5(4) . . ?
O48 Dy3 O64 127.4(8) . . ?
O48 Dy3 O61 134.0(9) . . ?
O68 Dy3 K5 106.0(5) . . ?
O68 Dy3 O48 70.4(7) . . ?
O68 Dy3 O139 146.7(6) . . ?
O68 Dy3 O60 143.3(8) . . ?
O68 Dy3 O66 97.5(8) . . ?
O68 Dy3 O64 74.4(9) . . ?
O68 Dy3 O61 72.7(9) . . ?
O139 Dy3 K5 41.6(4) . . ?
O139 Dy3 O48 76.7(6) . . ?
O139 Dy3 O64 132.6(9) . . ?
O139 Dy3 O61 132.1(8) . . ?
O65 Dy3 K5 70.9(5) . . ?
O65 Dy3 O48 91.3(6) . . ?
O65 Dy3 O68 92.7(7) . . ?
O65 Dy3 O139 83.3(7) . . ?
O65 Dy3 O60 87.2(7) . . ?
O65 Dy3 O66 162.1(9) . . ?
O65 Dy3 O64 128.5(10) . . ?
O65 Dy3 O61 64.0(8) . . ?
O60 Dy3 K5 108.5(6) . . ?
O60 Dy3 O48 146.3(8) . . ?
O60 Dy3 O139 69.7(7) . . ?
O60 Dy3 O66 93.2(8) . . ?
O60 Dy3 O64 77.2(9) . . ?
O60 Dy3 O61 74.4(10) . . ?
O66 Dy3 K5 92.1(6) . . ?
O66 Dy3 O48 78.5(7) . . ?
O66 Dy3 O139 80.0(8) . . ?
O66 Dy3 O64 68.7(10) . . ?
O66 Dy3 O61 133.2(9) . . ?
O64 Dy3 K5 160.5(8) . . ?
O64 Dy3 O61 64.6(11) . . ?
O61 Dy3 K5 134.7(7) . . ?
O19 Dy1 K0A 40.7(6) . . ?
O19 Dy1 O35 75.1(6) . . ?
O36 Dy1 O19 147.0(7) . . ?
O36 Dy1 K0A 108.2(5) . . ?
O36 Dy1 O35 72.0(6) . . ?
O36 Dy1 O103 141.6(7) . . ?
O36 Dy1 O20 91.7(8) . . ?
O36 Dy1 O21 70.4(9) . . ?
O35 Dy1 K0A 40.1(4) . . ?
O22 Dy1 O19 89.3(8) . . ?
O22 Dy1 K0A 77.1(5) . . ?
O22 Dy1 O36 93.5(8) . . ?
O22 Dy1 O35 95.9(7) . . ?
O22 Dy1 O103 86.7(9) . . ?
O22 Dy1 O20 173.1(9) . . ?
O22 Dy1 O21 97.0(11) . . ?
O103 Dy1 O19 71.4(8) . . ?
O103 Dy1 K0A 109.3(6) . . ?
O103 Dy1 O35 146.3(7) . . ?
O103 Dy1 O20 92.0(9) . . ?
O103 Dy1 O21 71.5(10) . . ?
O20 Dy1 O19 83.8(9) . . ?
O20 Dy1 K0A 96.9(7) . . ?
O20 Dy1 O35 81.3(8) . . ?
O21 Dy1 O19 141.8(10) . . ?
O21 Dy1 K0A 173.9(10) . . ?
O21 Dy1 O35 140.7(9) . . ?
O21 Dy1 O20 89.1(12) . . ?
O53 Sb2 O119 91.8(7) . . ?
O50 Sb2 O119 90.2(8) . . ?
O50 Sb2 O53 92.2(7) . . ?
O122 Sb3 O94 93.1(7) . . ?
O79 Sb3 O122 92.7(8) . . ?
O79 Sb3 O94 91.6(8) . . ?
O4 W11 O15 83.4(9) . . ?
O4 W11 O102 86.4(8) . . ?
O14 W11 O4 86.7(10) . . ?
O14 W11 O5 106.6(12) . . ?
O14 W11 O15 153.1(12) . . ?
O14 W11 O102 68.9(10) . . ?
O14 W11 O7 100.7(12) . . ?
O5 W11 O4 100.2(11) . . ?
O5 W11 O15 99.7(11) . . ?
O5 W11 O102 171.9(9) . . ?
O5 W11 O7 103.3(13) . . ?
O15 W11 O102 85.6(9) . . ?
O7 W11 O4 152.0(12) . . ?
O7 W11 O15 77.9(11) . . ?
O7 W11 O102 71.6(11) . . ?
O107 Sb1 O102 92.8(9) . . ?
O101 Sb1 O107 90.8(8) . . ?
O101 Sb1 O102 93.2(8) . . ?
O69 Ni1 K5 132.3(6) . . ?
O69 Ni1 O112 86.1(8) . . ?
O69 Ni1 K0A 52.4(6) . . ?
O69 Ni1 O113 88.8(7) . . ?
O112 Ni1 K5 50.1(5) . . ?
O112 Ni1 K0A 134.8(5) . . ?
K0A Ni1 K5 148.66(18) . . ?
O113 Ni1 K5 71.2(5) . . ?
O113 Ni1 O112 84.4(7) . . ?
O113 Ni1 K0A 78.4(5) . . ?
O114 Ni1 K5 46.0(6) . . ?
O114 Ni1 O69 178.3(8) . . ?
O114 Ni1 O112 92.1(8) . . ?
O114 Ni1 K0A 129.2(6) . . ?
O114 Ni1 O113 90.9(7) . . ?
O59 Ni1 K5 125.9(5) . . ?
O59 Ni1 O69 96.5(8) . . ?
O59 Ni1 O112 175.1(7) . . ?
O59 Ni1 K0A 46.3(6) . . ?
O59 Ni1 O113 91.5(7) . . ?
O59 Ni1 O114 85.3(8) . . ?
O59 Ni1 O127 93.7(8) . . ?
O127 Ni1 K5 108.6(6) . . ?
O127 Ni1 O69 86.7(7) . . ?
O127 Ni1 O112 90.7(8) . . ?
O127 Ni1 K0A 102.5(6) . . ?
O127 Ni1 O113 173.6(7) . . ?
O127 Ni1 O114 93.4(8) . . ?
W17 K5 W22 145.44(19) . . ?
W3 K5 W17 116.6(2) . . ?
W3 K5 W22 97.17(16) . . ?
Ni1 K5 W17 59.27(12) . . ?
Ni1 K5 W3 59.45(13) . . ?
Ni1 K5 W22 147.5(3) . . ?
Na16 K5 W17 87.2(4) . . ?
Na16 K5 W3 69.0(4) . . ?
Na16 K5 W22 113.2(5) . . ?
Na16 K5 Ni1 81.0(5) . . ?
Na16 K5 O115 99.7(6) . . ?
O112 K5 W17 90.1(4) . . ?
O112 K5 W3 26.5(4) . . ?
O112 K5 W22 123.5(4) . . ?
O112 K5 Ni1 35.2(4) . . ?
O112 K5 Na16 63.6(6) . . ?
O112 K5 O115 121.5(6) . . ?
O48 K5 W17 70.1(4) . . ?
O48 K5 W3 126.8(5) . . ?
O48 K5 W22 84.2(4) . . ?
O48 K5 Ni1 92.5(5) . . ?
O48 K5 Na16 156.3(6) . . ?
O48 K5 O112 121.2(7) . . ?
O48 K5 O124 129.6(6) . . ?
O48 K5 O81 114.6(6) . . ?
O48 K5 O139 65.3(6) . . ?
O48 K5 O115 57.2(5) . . ?
O124 K5 W17 145.3(4) . . ?
O124 K5 W3 29.6(4) . . ?
O124 K5 W22 69.2(4) . . ?
O124 K5 Ni1 89.0(4) . . ?
O124 K5 Na16 73.3(5) . . ?
O124 K5 O112 55.6(5) . . ?
O124 K5 O81 56.6(6) . . ?
O124 K5 O139 72.3(5) . . ?
O124 K5 O115 173.1(6) . . ?
O81 K5 W17 149.5(5) . . ?
O81 K5 W3 85.6(4) . . ?
O81 K5 W22 31.6(4) . . ?
O81 K5 Ni1 144.7(4) . . ?
O81 K5 Na16 81.6(6) . . ?
O81 K5 O112 109.6(6) . . ?
O81 K5 O115 123.4(6) . . ?
O139 K5 W17 135.4(5) . . ?
O139 K5 W3 92.3(4) . . ?
O139 K5 W22 28.0(5) . . ?
O139 K5 Ni1 123.6(5) . . ?
O139 K5 Na16 136.6(7) . . ?
O139 K5 O112 114.3(6) . . ?
O139 K5 O81 57.5(6) . . ?
O139 K5 O115 113.9(5) . . ?
O114 K5 W17 26.2(4) . . ?
O114 K5 W3 91.7(5) . . ?
O114 K5 W22 161.5(5) . . ?
O114 K5 Ni1 33.1(4) . . ?
O114 K5 Na16 85.1(6) . . ?
O114 K5 O112 65.8(6) . . ?
O114 K5 O48 77.5(6) . . ?
O114 K5 O124 121.3(6) . . ?
O114 K5 O81 166.5(7) . . ?
O114 K5 O139 135.9(7) . . ?
O114 K5 O115 56.8(6) . . ?
O115 K5 W17 31.4(4) . . ?
O115 K5 W3 148.0(4) . . ?
O115 K5 W22 114.6(4) . . ?
O115 K5 Ni1 89.8(4) . . ?
W17 K0AA W18 56.48(11) 2_557 2_557 ?
W17 K0AA W19 80.28(14) 2_557 2_557 ?
W21 K0AA W17 52.49(9) 2_557 2_557 ?
W21 K0AA W18 80.46(14) 2_557 2_557 ?
W21 K0AA W19 57.26(10) 2_557 2_557 ?
W18 K0AA W19 50.79(11) 2_557 2_557 ?
O44 K0AA W17 31.0(3) 2_557 2_557 ?
O44 K0AA W21 27.7(4) 2_557 2_557 ?
O44 K0AA W18 79.3(4) 2_557 2_557 ?
O44 K0AA W19 78.1(4) 2_557 2_557 ?
O44 K0AA O51 54.1(5) 2_557 2_557 ?
O44 K0AA O42 53.6(5) 2_557 2_557 ?
O44 K0AA O57 91.2(6) 2_557 2_557 ?
O44 K0AA O82 128.8(6) 2_557 . ?
O44 K0AA O85 85.8(6) 2_557 . ?
O44 K0AA O130 78.6(7) 2_557 . ?
O51 K0AA W17 27.7(4) 2_557 2_557 ?
O51 K0AA W21 65.1(4) 2_557 2_557 ?
O51 K0AA W18 28.9(5) 2_557 2_557 ?
O51 K0AA W19 64.7(4) 2_557 2_557 ?
O51 K0AA O42 63.5(5) 2_557 2_557 ?
O51 K0AA O57 54.1(6) 2_557 2_557 ?
O51 K0AA O82 83.8(5) 2_557 . ?
O51 K0AA O130 132.4(7) 2_557 . ?
O42 K0AA W17 66.3(3) 2_557 2_557 ?
O42 K0AA W21 29.9(4) 2_557 2_557 ?
O42 K0AA W18 64.3(4) 2_557 2_557 ?
O42 K0AA W19 27.6(4) 2_557 2_557 ?
O42 K0AA O130 85.8(7) 2_557 . ?
O57 K0AA W17 78.9(4) 2_557 2_557 ?
O57 K0AA W21 78.9(3) 2_557 2_557 ?
O57 K0AA W18 29.3(4) 2_557 2_557 ?
O57 K0AA W19 28.1(3) 2_557 2_557 ?
O57 K0AA O42 52.2(5) 2_557 2_557 ?
O57 K0AA O130 131.5(7) 2_557 . ?
O82 K0AA W17 98.9(4) . 2_557 ?
O82 K0AA W21 148.9(5) . 2_557 ?
O82 K0AA W18 72.2(4) . 2_557 ?
O82 K0AA W19 111.7(5) . 2_557 ?
O82 K0AA O42 135.1(6) . 2_557 ?
O82 K0AA O57 84.1(6) . 2_557 ?
O82 K0AA O130 138.1(7) . . ?
O85 K0AA W17 82.4(4) . 2_557 ?
O85 K0AA W21 109.3(5) . 2_557 ?
O85 K0AA W18 119.8(5) . 2_557 ?
O85 K0AA W19 162.5(5) . 2_557 ?
O85 K0AA O51 100.3(6) . 2_557 ?
O85 K0AA O42 138.8(6) . 2_557 ?
O85 K0AA O57 148.2(6) . 2_557 ?
O85 K0AA O82 73.5(6) . . ?
O85 K0AA O130 78.9(8) . . ?
O130 K0AA W17 108.1(6) . 2_557 ?
O130 K0AA W21 70.4(5) . 2_557 ?
O130 K0AA W18 149.7(6) . 2_557 ?
O130 K0AA W19 104.1(6) . 2_557 ?
O4BA K0AA W17 168.9(15) 2_557 2_557 ?
O4BA K0AA W21 124.5(14) 2_557 2_557 ?
O4BA K0AA W18 113.5(15) 2_557 2_557 ?
O4BA K0AA W19 89.5(15) 2_557 2_557 ?
O4BA K0AA O44 150.1(15) 2_557 2_557 ?
O4BA K0AA O51 142.4(16) 2_557 2_557 ?
O4BA K0AA O42 106.0(15) 2_557 2_557 ?
O4BA K0AA O57 90.1(16) 2_557 2_557 ?
O4BA K0AA O82 81.0(14) 2_557 . ?
O4BA K0AA O85 108.0(16) 2_557 . ?
O4BA K0AA O130 78.3(16) 2_557 . ?
W17 Na16 K0AA 59.2(3) 2_557 . ?
K5 Na16 W17 148.7(8) . 2_557 ?
K5 Na16 K0AA 127.2(5) . . ?
K5 Na16 O112 57.6(5) . . ?
O112 Na16 W17 94.7(6) . 2_557 ?
O112 Na16 K0AA 89.2(6) . . ?
O45 Na16 W17 27.2(5) 2_557 2_557 ?
O45 Na16 K5 122.0(9) 2_557 . ?
O45 Na16 K0AA 66.5(5) 2_557 . ?
O45 Na16 O112 68.1(7) 2_557 . ?
O45 Na16 O82 112.2(8) 2_557 . ?
O82 Na16 W17 104.2(7) . 2_557 ?
O82 Na16 K5 94.4(6) . . ?
O82 Na16 K0AA 46.7(5) . . ?
O82 Na16 O112 97.7(7) . . ?
O127 Na16 W17 76.5(5) 2_557 2_557 ?
O127 Na16 K5 109.0(8) 2_557 . ?
O127 Na16 K0AA 123.5(7) 2_557 . ?
O127 Na16 O112 130.1(10) 2_557 . ?
O127 Na16 O45 90.1(7) 2_557 2_557 ?
O127 Na16 O82 132.2(10) 2_557 . ?
W7 O30 Dy2 145.4(9) . . ?
W7 O30 Na0B 127.8(9) . . ?
Dy2 O30 Na0B 82.6(6) . . ?
W12 O4 W11 153.4(12) . . ?
W3 O111 Dy2 96.8(7) . . ?
W2 O111 W3 135.7(9) . . ?
W2 O111 Dy2 101.9(9) . . ?
W1 O69 Ni1 149.9(11) . . ?
W1 O69 K0A 103.9(10) . . ?
Ni1 O69 K0A 93.3(7) . . ?
W3 O112 Ni1 143.8(12) . . ?
W3 O112 K5 106.8(8) . . ?
W3 O112 Na16 103.4(10) . . ?
Ni1 O112 K5 94.7(6) . . ?
Ni1 O112 Na16 112.7(8) . . ?
K5 O112 Na16 58.8(5) . . ?
W25 O146 Dy2 143.4(9) . . ?
W25 O146 Na0B 128.2(9) . . ?
Dy2 O146 Na0B 84.5(6) . . ?
W26 O84 K32 114.8(10) . . ?
W30 O89 W26 116.2(11) . . ?
W16 O48 Dy3 137.4(9) . . ?
W16 O48 K5 109.9(9) . . ?
Dy3 O48 K5 104.5(6) . . ?
W27 O124 K5 105.3(7) . . ?
W3 O124 W27 138.1(10) . . ?
W3 O124 K5 103.6(8) . . ?
W17 O44 K0AA 104.2(7) . 2_557 ?
W21 O44 W17 119.8(9) . . ?
W21 O44 K0AA 108.8(8) . 2_557 ?
W1 O34 K0A 100.6(8) . . ?
W9 O34 W1 139.1(10) . . ?
W9 O34 K0A 105.1(8) . . ?
W17 O51 W18 145.2(10) . . ?
W17 O51 K0AA 106.8(9) . 2_557 ?
W18 O51 K0AA 107.3(8) . 2_557 ?
W27 O81 W22 118.7(8) . . ?
W27 O81 K5 105.6(8) . . ?
W22 O81 K5 100.3(8) . . ?
W4 O19 Dy1 136.9(12) . . ?
W4 O19 K0A 106.5(8) . . ?
Dy1 O19 K0A 105.0(8) . . ?
W20 O117 W21 155.5(10) . . ?
W10 O18 W4 122.6(12) . . ?
W10 O18 Na14 125.2(16) . 2_667 ?
W4 O18 Na14 111.3(15) . 2_667 ?
W30 O90 W29 154.0(10) . . ?
W23 O70 W24 118.0(10) . . ?
W19 O118 W20 153.8(13) . . ?
W30 O72 W25 118.0(10) . . ?
W20 O52 W15 120.9(10) . . ?
W15 O68 Dy3 140.4(11) . . ?
W18 K0A W1 117.0(3) . . ?
W18 K0A W13 54.51(10) . . ?
W13 K0A W1 149.3(2) . . ?
Ni1 K0A W1 59.82(15) . . ?
Ni1 K0A W18 59.34(15) . . ?
Ni1 K0A W13 98.01(19) . . ?
O69 K0A W1 27.1(4) . . ?
O69 K0A W18 89.8(4) . . ?
O69 K0A W13 131.6(5) . . ?
O69 K0A Ni1 34.3(4) . . ?
O69 K0A O56 121.4(7) . . ?
O34 K0A W1 31.5(5) . . ?
O34 K0A W18 147.8(6) . . ?
O34 K0A W13 152.1(5) . . ?
O34 K0A Ni1 91.2(5) . . ?
O34 K0A O69 58.5(6) . . ?
O34 K0A O147 56.1(6) . . ?
O34 K0A O56 175.9(6) . . ?
O19 K0A W1 90.6(5) . . ?
O19 K0A W18 134.6(4) . . ?
O19 K0A W13 83.0(4) . . ?
O19 K0A Ni1 120.7(5) . . ?
O19 K0A O69 111.6(6) . . ?
O19 K0A O34 69.8(6) . . ?
O19 K0A O147 57.3(6) . . ?
O19 K0A O56 113.2(6) . . ?
O147 K0A W1 87.0(5) . . ?
O147 K0A W18 149.5(5) . . ?
O147 K0A W13 113.7(5) . . ?
O147 K0A Ni1 146.7(5) . . ?
O147 K0A O69 112.6(6) . . ?
O147 K0A O56 122.7(7) . . ?
O56 K0A W1 148.5(5) . . ?
O56 K0A W18 31.6(4) . . ?
O56 K0A W13 31.5(4) . . ?
O56 K0A Ni1 89.6(5) . . ?
O59 K0A W1 91.7(5) . . ?
O59 K0A W18 27.9(4) . . ?
O59 K0A W13 70.4(4) . . ?
O59 K0A Ni1 32.2(4) . . ?
O59 K0A O69 65.2(6) . . ?
O59 K0A O34 123.2(7) . . ?
O59 K0A O19 130.0(6) . . ?
O59 K0A O147 172.6(6) . . ?
O59 K0A O56 57.4(6) . . ?
O59 K0A O35 74.0(6) . . ?
O35 K0A W1 124.6(4) . . ?
O35 K0A W18 70.6(4) . . ?
O35 K0A W13 27.7(4) . . ?
O35 K0A Ni1 90.6(5) . . ?
O35 K0A O69 117.5(6) . . ?
O35 K0A O34 126.8(6) . . ?
O35 K0A O19 64.0(6) . . ?
O35 K0A O147 112.6(7) . . ?
O35 K0A O56 57.2(5) . . ?
O2Y K0A W1 62.3(9) . . ?
O2Y K0A W18 94.4(10) . . ?
O2Y K0A W13 87.9(9) . . ?
O2Y K0A Ni1 54.8(12) . . ?
O2Y K0A O69 60.7(12) . . ?
O2Y K0A O34 76.0(10) . . ?
O2Y K0A O19 66.0(13) . . ?
O2Y K0A O147 114.3(12) . . ?
O2Y K0A O56 107.7(10) . . ?
O2Y K0A O59 71.3(12) . . ?
O2Y K0A O35 62.4(10) . . ?
W25 O125 Na2 143.3(10) . . ?
W18 O119 W19 94.1(6) . . ?
W13 O119 W18 96.2(7) . . ?
W13 O119 W19 94.4(7) . . ?
Sb2 O119 W18 115.8(8) . . ?
Sb2 O119 W19 135.8(9) . . ?
Sb2 O119 W13 112.6(8) . . ?
W2 O113 Ni1 145.2(9) . . ?
W17 O45 Na16 105.6(10) . 2_557 ?
W26 O87 W25 114.9(8) . . ?
W24 O33 Na0B 133.7(9) . . ?
W21 O42 K0AA 99.8(7) . 2_557 ?
W19 O42 W21 153.3(10) . . ?
W19 O42 K0AA 105.5(7) . 2_557 ?
W7 O26 Na2 145.0(11) . . ?
W9 O147 W4 118.7(9) . . ?
W9 O147 K0A 101.9(10) . . ?
W4 O147 K0A 98.9(8) . . ?
W26 O122 W30 91.8(7) . . ?
W25 O122 W26 95.7(7) . . ?
W25 O122 W30 94.4(6) . . ?
Sb3 O122 W26 117.5(7) . . ?
Sb3 O122 W25 114.5(9) . . ?
Sb3 O122 W30 134.6(9) . . ?
W1 O110 Dy2 100.0(8) . . ?
W1 O110 K32 112.5(7) . . ?
W3 O110 W1 136.8(9) . . ?
W3 O110 Dy2 99.6(7) . . ?
W3 O110 K32 100.2(8) . . ?
Dy2 O110 K32 102.6(6) . . ?
W1 O62 Dy2 94.5(6) . . ?
W2 O62 W1 131.5(9) . . ?
W2 O62 Dy2 97.0(8) . . ?
W10 O107 W9 93.8(6) . . ?
W4 O107 W9 95.4(6) . . ?
W4 O107 W10 95.5(8) . . ?
Sb1 O107 W9 116.2(10) . . ?
Sb1 O107 W10 135.6(9) . . ?
Sb1 O107 W4 112.1(8) . . ?
W18 O57 K0AA 104.3(8) . 2_557 ?
W19 O57 W18 119.3(9) . . ?
W19 O57 K0AA 106.1(7) . 2_557 ?
W14 O38 W13 147.4(11) . . ?
W8 O126 W7 115.5(10) . . ?
W21 O116 W16 117.9(9) . . ?
W22 O139 Dy3 139.7(9) . . ?
W22 O139 K5 105.4(9) . . ?
Dy3 O139 K5 103.9(7) . . ?
W12 O2 W7 118.6(10) . . ?
W25 O95 W24 146.3(10) . . ?
W29 O71 W24 117.6(10) . . ?
W9 O105 W8 150.9(11) . . ?
W26 O141 W3 128.0(10) . . ?
W26 O141 Dy2 137.2(9) . . ?
W3 O141 Dy2 94.5(7) . . ?
W17 O114 Ni1 147.3(12) . . ?
W17 O114 K5 111.5(10) . . ?
Ni1 O114 K5 100.8(7) . . ?
W12 O12 W10 149.2(11) . . ?
W12 O12 K6 100.2(8) . 1_565 ?
W10 O12 K6 96.1(8) . 1_565 ?
W13 O39 Na1 161.2(15) . . ?
W23 O94 W29 93.7(6) . . ?
W24 O94 W23 95.9(7) . . ?
W24 O94 W29 95.4(6) . . ?
Sb3 O94 W23 115.1(8) . . ?
Sb3 O94 W24 112.2(9) . . ?
Sb3 O94 W29 136.4(9) . . ?
W15 O67 Na3 138.8(13) . 2_556 ?
W20 O55 K32 161.1(11) . 1_655 ?
W14 O36 Dy1 139.7(10) . . ?
W26 O123 W27 157.0(11) . . ?
W2 O65 Dy3 161.0(11) . . ?
W23 O60 Dy3 145.5(13) . . ?
W7 O101 W8 94.5(7) . . ?
W7 O101 W12 94.4(6) . . ?
W8 O101 W12 92.7(6) . . ?
Sb1 O101 W7 112.8(8) . . ?
Sb1 O101 W8 117.3(9) . . ?
Sb1 O101 W12 136.2(11) . . ?
W1 O63 Dy2 93.4(7) . . ?
W8 O63 W1 132.9(9) . . ?
W8 O63 Dy2 132.7(8) . . ?
W28 O74 W30 147.9(12) . . ?
W9 O106 W10 120.6(11) . . ?
W12 O3 W8 123.0(11) . . ?
W15 O49 W16 145.5(9) . . ?
Dy2 O86 K32 104.8(8) . . ?
W20 O54 W14 118.7(11) . . ?
W22 O80 K6 151.6(10) . . ?
W11 O14 W6 128.7(14) . . ?
W19 O40 W13 122.6(11) . . ?
W27 O82 K0AA 125.6(10) . . ?
W27 O82 Na16 108.4(10) . . ?
Na16 O82 K0AA 88.9(7) . . ?
W2 O31 Dy2 86.7(6) . . ?
Na0B O31 W2 178.2(11) . . ?
Na0B O31 Dy2 95.0(10) . . ?
W22 O78 W23 139.8(11) . . ?
W18 O56 W13 120.9(9) . . ?
W18 O56 K0A 95.8(7) . . ?
W13 O56 K0A 96.9(7) . . ?
W17 O115 W16 116.5(11) . . ?
W17 O115 K5 96.9(7) . . ?
W16 O115 K5 97.2(7) . . ?
W18 O59 Ni1 146.3(12) . . ?
W18 O59 K0A 107.7(9) . . ?
Ni1 O59 K0A 101.6(7) . . ?
W13 O35 Dy1 138.5(10) . . ?
W13 O35 K0A 106.7(7) . . ?
Dy1 O35 K0A 105.4(6) . . ?
W3 O85 K0AA 148.9(11) . . ?
W3 O85 K32 104.9(10) . . ?
K0AA O85 K32 101.7(6) . . ?
W14 O53 W20 93.9(7) . . ?
W14 O53 W15 95.2(6) . . ?
W15 O53 W20 93.1(6) . . ?
Sb2 O53 W20 137.5(8) . . ?
Sb2 O53 W14 114.6(8) . . ?
Sb2 O53 W15 113.7(8) . . ?
O30 Na0B Dy2 44.2(4) . . ?
O146 Na0B Dy2 44.7(4) . . ?
O146 Na0B O30 70.0(7) . . ?
O33 Na0B Dy2 104.9(7) . . ?
O33 Na0B O30 144.8(10) . . ?
O33 Na0B O146 75.2(8) . . ?
O33 Na0B O29 140.0(10) . . ?
O31 Na0B Dy2 51.9(7) . . ?
O31 Na0B O30 83.8(8) . . ?
O31 Na0B O146 81.9(10) . . ?
O31 Na0B O33 86.0(10) . . ?
O31 Na0B O29 90.7(11) . . ?
O31 Na0B O32 167.6(17) . . ?
O29 Na0B Dy2 104.0(7) . . ?
O29 Na0B O30 73.7(8) . . ?
O29 Na0B O146 143.6(9) . . ?
O32 Na0B Dy2 116.1(12) . . ?
O32 Na0B O30 88.1(12) . . ?
O32 Na0B O146 86.5(14) . . ?
O32 Na0B O33 95.3(13) . . ?
O32 Na0B O29 96.1(15) . . ?
Ni1 O127 Na16 125.3(9) . 2_557 ?
W28 O75 W29 149.3(11) . . ?
W16 O47 K6 144.4(10) . . ?
W28 O77 W22 120.1(11) . . ?
W12 O1 K6 107.2(9) . 1_565 ?
W2 O22 Dy1 157.0(12) . . ?
W17 O50 W21 91.8(5) . . ?
W16 O50 W17 94.1(6) . . ?
W16 O50 W21 92.3(6) . . ?
Sb2 O50 W17 117.3(7) . . ?
Sb2 O50 W16 114.1(7) . . ?
Sb2 O50 W21 137.4(8) . . ?
W27 O79 W28 91.3(8) . . ?
W22 O79 W27 95.9(7) . . ?
W22 O79 W28 94.5(8) . . ?
Sb3 O79 W27 116.7(9) . . ?
Sb3 O79 W22 114.4(10) . . ?
Sb3 O79 W28 135.5(9) . . ?
W24 O96 Na3 142.4(13) . . ?
W29 O73 W23 120.3(11) . . ?
W10 O15 W11 150.7(16) . . ?
W6 O102 W5 96.1(7) . . ?
W6 O102 W11 95.8(8) . . ?
W5 O102 W11 95.6(9) . . ?
Sb1 O102 W6 112.2(11) . . ?
Sb1 O102 W5 113.6(9) . . ?
Sb1 O102 W11 135.8(9) . . ?
W6 O29 Na0B 134.0(13) . . ?
W5 O103 Dy1 141.8(14) . . ?
W27 O76 W28 116.2(12) . . ?
W4 O10 Na1 159.8(17) . . ?
W19 O41 Na14 152.0(15) . . ?
W10 O6 K6 106.1(12) . 1_565 ?
W5 O9 W4 143.7(15) . . ?
W5 O17 W6 121.5(13) . . ?
W11 O7 W5 120.6(17) . . ?
W15 O37 W14 115.7(11) . . ?
W7 O100 W6 147.4(12) . . ?
W12 K6 K5 149.7(2) 1_545 . ?
W10 K6 W12 56.84(15) 1_545 1_545 ?
W10 K6 K5 152.1(3) 1_545 . ?
O12 K6 W12 28.4(4) 1_545 1_545 ?
O12 K6 W10 30.1(4) 1_545 1_545 ?
O12 K6 K5 177.8(5) 1_545 . ?
O80 K6 W12 95.3(5) . 1_545 ?
O80 K6 W10 138.0(6) . 1_545 ?
O80 K6 K5 56.6(5) . . ?
O80 K6 O12 122.1(7) . 1_545 ?
O80 K6 O47 82.9(7) . . ?
O80 K6 O1 72.5(7) . 1_545 ?
O80 K6 O6 141.3(9) . 1_545 ?
O80 K6 O46 126.4(10) . . ?
O80 K6 O145 136.6(11) . . ?
O80 K6 O140 66.2(12) . . ?
O47 K6 W12 136.8(5) . 1_545 ?
O47 K6 W10 96.9(5) . 1_545 ?
O47 K6 K5 57.7(4) . . ?
O47 K6 O12 124.3(7) . 1_545 ?
O47 K6 O1 138.2(7) . 1_545 ?
O47 K6 O6 73.0(8) . 1_545 ?
O47 K6 O46 66.0(10) . . ?
O47 K6 O145 134.3(10) . . ?
O1 K6 W12 24.5(4) 1_545 1_545 ?
O1 K6 W10 80.9(5) 1_545 1_545 ?
O1 K6 K5 125.1(5) 1_545 . ?
O1 K6 O12 53.0(6) 1_545 1_545 ?
O6 K6 W12 83.0(6) 1_545 1_545 ?
O6 K6 W10 26.6(6) 1_545 1_545 ?
O6 K6 K5 125.5(7) 1_545 . ?
O6 K6 O12 56.6(7) 1_545 1_545 ?
O6 K6 O1 106.4(7) 1_545 1_545 ?
O6 K6 O46 70.1(10) 1_545 . ?
O6 K6 O145 79.9(10) 1_545 . ?
O46 K6 W12 137.3(9) . 1_545 ?
O46 K6 W10 90.1(9) . 1_545 ?
O46 K6 K5 69.9(9) . . ?
O46 K6 O12 111.5(10) . 1_545 ?
O46 K6 O1 154.8(11) . 1_545 ?
O145 K6 W12 72.6(9) . 1_545 ?
O145 K6 W10 69.5(8) . 1_545 ?
O145 K6 K5 118.3(9) . . ?
O145 K6 O12 61.2(9) . 1_545 ?
O145 K6 O1 84.3(10) . 1_545 ?
O145 K6 O46 70.5(13) . . ?
O140 K6 W12 79.0(11) . 1_545 ?
O140 K6 W10 77.1(11) . 1_545 ?
O140 K6 K5 97.1(11) . . ?
O140 K6 O12 83.7(12) . 1_545 ?
O140 K6 O47 60.7(12) . . ?
O140 K6 O1 78.3(12) . 1_545 ?
O140 K6 O6 75.7(12) . 1_545 ?
O140 K6 O46 122.7(15) . . ?
O140 K6 O145 144.4(14) . . ?
W26 K32 Dy2 59.56(11) . . ?
W26 K32 K0AA 67.3(2) . . ?
W3 K32 W26 55.95(13) . . ?
W3 K32 Dy2 49.32(9) . . ?
W3 K32 K0AA 62.17(18) . . ?
Dy2 K32 K0AA 108.3(2) . . ?
O84 K32 W26 23.4(4) . . ?
O84 K32 W3 73.3(4) . . ?
O84 K32 Dy2 82.5(4) . . ?
O84 K32 K0AA 58.5(5) . . ?
O84 K32 O110 97.4(6) . . ?
O84 K32 O85 68.1(6) . . ?
O84 K32 O27 137.0(8) . . ?
O110 K32 W26 75.4(4) . . ?
O110 K32 W3 30.4(4) . . ?
O110 K32 Dy2 34.3(3) . . ?
O110 K32 K0AA 90.4(4) . . ?
O110 K32 O85 53.0(6) . . ?
O110 K32 O27 123.2(9) . . ?
O55 K32 W26 87.9(5) 1_455 . ?
O55 K32 W3 142.2(5) 1_455 . ?
O55 K32 Dy2 105.3(5) 1_455 . ?
O55 K32 K0AA 117.5(6) 1_455 . ?
O55 K32 O84 76.0(6) 1_455 . ?
O55 K32 O110 139.1(6) 1_455 . ?
O55 K32 O86 71.9(6) 1_455 . ?
O55 K32 O85 143.9(7) 1_455 . ?
O55 K32 O27 64.3(8) 1_455 . ?
O55 K32 O130 82.8(8) 1_455 . ?
O86 K32 W26 60.2(5) . . ?
O86 K32 W3 79.6(5) . . ?
O86 K32 Dy2 33.4(4) . . ?
O86 K32 K0AA 126.4(6) . . ?
O86 K32 O84 76.0(7) . . ?
O86 K32 O110 67.3(6) . . ?
O86 K32 O85 102.1(6) . . ?
O86 K32 O27 105.1(9) . . ?
O85 K32 W26 60.2(4) . . ?
O85 K32 W3 25.3(4) . . ?
O85 K32 Dy2 74.2(4) . . ?
O85 K32 K0AA 37.5(5) . . ?
O85 K32 O27 146.9(8) . . ?
O27 K32 W26 152.1(7) . . ?
O27 K32 W3 149.7(8) . . ?
O27 K32 Dy2 122.5(8) . . ?
O27 K32 K0AA 127.1(7) . . ?
O130 K32 W26 83.8(6) . . ?
O130 K32 W3 101.9(7) . . ?
O130 K32 Dy2 141.6(7) . . ?
O130 K32 K0AA 40.2(6) . . ?
O130 K32 O84 62.8(7) . . ?
O130 K32 O110 130.6(8) . . ?
O130 K32 O86 135.8(8) . . ?
O130 K32 O85 77.7(8) . . ?
O130 K32 O27 95.1(9) . . ?
O109 K32 W26 123.2(8) . . ?
O109 K32 W3 77.2(7) . . ?
O109 K32 Dy2 113.3(7) . . ?
O109 K32 K0AA 62.9(8) . . ?
O109 K32 O84 121.4(9) . . ?
O109 K32 O110 79.2(8) . . ?
O109 K32 O55 138.9(8) . 1_455 ?
O109 K32 O86 144.5(9) . . ?
O109 K32 O85 63.9(8) . . ?
O109 K32 O27 83.1(10) . . ?
O109 K32 O130 75.6(9) . . ?
O125 Na2 Na3 78.8(7) . 2_456 ?
O125 Na2 O97 72.2(10) . 2_456 ?
O26 Na2 O125 82.5(8) . . ?
O26 Na2 Na3 161.3(8) . 2_456 ?
O26 Na2 O97 137.6(11) . 2_456 ?
O24 Na2 O125 120.3(15) . . ?
O24 Na2 O26 80.9(12) . . ?
O24 Na2 Na3 109.5(12) . 2_456 ?
O24 Na2 O97 83.2(15) . 2_456 ?
O25 Na2 O125 74.2(10) . . ?
O25 Na2 O26 95.4(12) . . ?
O25 Na2 O24 164.1(19) . . ?
O25 Na2 Na3 78.5(12) . 2_456 ?
O25 Na2 O23 86.3(13) . . ?
O25 Na2 O97 109.1(15) . 2_456 ?
O23 Na2 O125 140.6(15) . . ?
O23 Na2 O26 134.1(16) . . ?
O23 Na2 O24 85.3(15) . . ?
O23 Na2 Na3 63.8(13) . 2_456 ?
O23 Na2 O97 82.9(15) . 2_456 ?
O97 Na2 Na3 34.9(9) 2_456 2_456 ?
O39 Na1 O10 90.0(11) . . ?
O39 Na1 O135 89.5(12) . . ?
O39 Na1 Na14 141.8(13) . 2_667 ?
O39 Na1 O136 87.0(15) . . ?
O10 Na1 O135 175.4(16) . . ?
O10 Na1 Na14 53.3(10) . 2_667 ?
O10 Na1 O136 84.5(15) . . ?
O13W Na1 O39 108.3(18) . . ?
O13W Na1 O10 99.2(14) . . ?
O13W Na1 O137 91.8(15) . . ?
O13W Na1 O135 85.3(14) . . ?
O13W Na1 Na14 72.4(14) . 2_667 ?
O13W Na1 O136 164(2) . . ?
O137 Na1 O39 158.7(16) . . ?
O137 Na1 O10 93.5(12) . . ?
O137 Na1 O135 85.3(14) . . ?
O137 Na1 Na14 50.4(12) . 2_667 ?
O137 Na1 O136 72.5(17) . . ?
O135 Na1 Na14 128.0(14) . 2_667 ?
O135 Na1 O136 90.9(17) . . ?
O136 Na1 Na14 98.3(16) . 2_667 ?
O67 Na3 O96 87.5(9) 2_556 . ?
O67 Na3 Na2 109.8(8) 2_556 2_456 ?
O96 Na3 Na2 100.4(9) . 2_456 ?
O98 Na3 O67 178.1(14) . 2_556 ?
O98 Na3 O96 94.4(11) . . ?
O98 Na3 Na2 70.4(11) . 2_456 ?
O97 Na3 O67 88.2(12) . 2_556 ?
O97 Na3 O96 144.0(17) . . ?
O97 Na3 Na2 48.3(14) . 2_456 ?
O97 Na3 O98 90.6(14) . . ?
K32 O130 K0AA 101.7(9) . . ?
O18 Na14 O41 146(3) 2_667 . ?
O18 Na14 Na1 88.7(16) 2_667 2_667 ?
O41 Na14 Na1 78.1(13) . 2_667 ?
O20W Na14 O18 113(2) . 2_667 ?
O20W Na14 O41 98(2) . . ?
O20W Na14 Na1 131(2) . 2_667 ?
Na3 O97 Na2 96.8(18) . 2_456 ?

loop_
_geom_bond_atom_site_label_1
_geom_bond_atom_site_label_2
_geom_bond_distance
_geom_bond_site_symmetry_2
_geom_bond_publ_flag
W17 K5 3.714(7) . ?
W17 K0AA 3.826(7) 2_557 ?
W17 Na16 3.694(16) 2_557 ?
W17 O44 2.034(16) . ?
W17 O51 1.86(2) . ?
W17 O45 1.75(2) . ?
W17 O114 1.762(18) . ?
W17 O115 1.951(19) . ?
W17 O50 2.295(16) . ?
W26 O84 1.737(17) . ?
W26 O89 1.97(2) . ?
W26 O87 1.939(19) . ?
W26 O122 2.294(17) . ?
W26 O141 1.924(19) . ?
W26 O123 1.852(18) . ?
W26 K32 3.969(10) . ?
W16 K5 3.751(6) . ?
W16 O48 1.783(17) . ?
W16 O116 2.051(18) . ?
W16 O49 1.930(19) . ?
W16 O115 1.998(18) . ?
W16 O47 1.69(2) . ?
W16 O50 2.294(16) . ?
W1 Dy2 3.3938(17) . ?
W1 O69 1.744(18) . ?
W1 O34 1.98(2) . ?
W1 K0A 3.712(8) . ?
W1 O110 1.98(2) . ?
W1 O62 2.204(17) . ?
W1 O108 1.736(18) . ?
W1 O63 2.091(16) . ?
W21 K0AA 3.823(7) 2_557 ?
W21 O44 1.875(17) . ?
W21 O117 1.925(18) . ?
W21 O42 1.933(18) . ?
W21 O116 1.911(19) . ?
W21 O50 2.412(15) . ?
W21 O43 1.723(19) . ?
W27 K5 3.812(7) . ?
W27 O124 1.97(2) . ?
W27 O81 1.931(17) . ?
W27 O123 1.954(17) . ?
W27 O82 1.759(19) . ?
W27 O79 2.288(19) . ?
W27 O76 1.93(2) . ?
W25 O146 1.773(17) . ?
W25 O72 2.06(2) . ?
W25 O125 1.696(19) . ?
W25 O87 2.023(18) . ?
W25 O122 2.212(18) . ?
W25 O95 1.897(17) . ?
W3 Dy2 3.376(2) . ?
W3 K5 3.712(7) . ?
W3 O111 2.10(2) . ?
W3 O112 1.729(17) . ?
W3 O124 1.886(19) . ?
W3 O110 1.972(19) . ?
W3 O141 2.148(17) . ?
W3 O85 1.70(2) . ?
W3 K32 3.833(8) . ?
W18 K0AA 3.931(9) 2_557 ?
W18 O51 1.99(2) . ?
W18 K0A 3.649(8) . ?
W18 O119 2.261(17) . ?
W18 O57 1.983(17) . ?
W18 O58 1.704(18) . ?
W18 O56 1.92(2) . ?
W18 O59 1.791(18) . ?
W2 Dy2 3.4178(17) . ?
W2 O111 1.98(2) . ?
W2 O113 1.695(16) . ?
W2 O62 2.143(18) . ?
W2 O65 1.771(19) . ?
W2 O31 2.38(2) . ?
W2 O22 1.79(2) . ?
W7 O30 1.768(17) . ?
W7 O26 1.75(2) . ?
W7 O126 2.02(2) . ?
W7 O2 2.03(2) . ?
W7 O101 2.266(19) . ?
W7 O100 1.86(2) . ?
W8 O126 1.942(18) . ?
W8 O105 1.94(2) . ?
W8 O101 2.299(19) . ?
W8 O63 1.907(18) . ?
W8 O3 1.92(2) . ?
W8 O28 1.697(19) . ?
W23 O70 1.93(2) . ?
W23 O94 2.275(16) . ?
W23 O60 1.75(2) . ?
W23 O78 1.98(2) . ?
W23 O92 1.773(19) . ?
W23 O73 2.03(2) . ?
W19 K0AA 3.940(9) 2_557 ?
W19 O118 1.901(18) . ?
W19 O119 2.351(17) . ?
W19 O42 1.892(19) . ?
W19 O57 1.930(16) . ?
W19 O40 1.84(2) . ?
W19 O41 1.73(2) . ?
W20 O117 1.89(2) . ?
W20 O118 1.924(18) . ?
W20 O52 1.89(2) . ?
W20 O55 1.717(19) . ?
W20 O54 1.91(2) . ?
W20 O53 2.377(16) . ?
W14 O38 1.913(19) . ?
W14 O36 1.805(17) . ?
W14 O134 1.73(2) . ?
W14 O54 2.01(2) . ?
W14 O53 2.239(19) . ?
W14 O37 2.01(2) . ?
W30 O89 1.95(2) . ?
W30 O90 1.881(16) . ?
W30 O72 1.84(2) . ?
W30 O122 2.352(18) . ?
W30 O74 1.941(18) . ?
W30 O88 1.71(2) . ?
W9 O34 1.88(2) . ?
W9 K0A 3.757(7) . ?
W9 O147 1.92(2) . ?
W9 O107 2.288(18) . ?
W9 O105 1.91(2) . ?
W9 O11 1.70(2) . ?
W9 O106 1.83(2) . ?
W13 K0A 3.693(7) . ?
W13 O119 2.26(2) . ?
W13 O38 1.922(17) . ?
W13 O39 1.63(3) . ?
W13 O40 2.016(19) . ?
W13 O56 1.944(17) . ?
W13 O35 1.790(16) . ?
W24 O70 1.95(2) . ?
W24 O33 1.771(17) . ?
W24 O95 1.958(17) . ?
W24 O71 2.11(2) . ?
W24 O94 2.211(19) . ?
W24 O96 1.74(2) . ?
W22 K5 3.716(7) . ?
W22 O81 1.981(18) . ?
W22 O139 1.81(2) . ?
W22 O80 1.773(19) . ?
W22 O78 1.918(19) . ?
W22 O77 2.00(2) . ?
W22 O79 2.244(18) . ?
W15 O52 1.991(19) . ?
W15 O68 1.778(18) . ?
W15 O67 1.698(17) . ?
W15 O49 1.92(2) . ?
W15 O53 2.269(17) . ?
W15 O37 1.92(3) . ?
Dy2 O30 2.308(18) . ?
Dy2 O111 2.409(19) . ?
Dy2 O146 2.319(16) . ?
Dy2 O110 2.431(16) . ?
Dy2 O62 2.413(19) . ?
Dy2 O141 2.44(2) . ?
Dy2 O63 2.551(19) . ?
Dy2 O86 2.40(2) . ?
Dy2 O31 2.591(18) . ?
Dy2 Na0B 3.281(15) . ?
W28 O74 1.901(18) . ?
W28 O75 1.862(19) . ?
W28 O77 1.912(19) . ?
W28 O79 2.37(2) . ?
W28 O76 1.99(2) . ?
W28 O131 1.63(3) . ?
W12 O4 1.90(2) . ?
W12 O2 1.87(2) . ?
W12 O12 1.89(2) . ?
W12 O101 2.315(19) . ?
W12 O3 1.88(2) . ?
W12 O1 1.70(2) . ?
W12 K6 3.911(11) 1_565 ?
W6 O14 2.01(3) . ?
W6 O102 2.23(2) . ?
W6 O29 1.70(2) . ?
W6 O16 1.77(2) . ?
W6 O17 1.96(3) . ?
W6 O100 1.98(2) . ?
W29 O90 1.955(16) . ?
W29 O71 1.83(3) . ?
W29 O94 2.348(19) . ?
W29 O91 1.74(2) . ?
W29 O75 2.00(2) . ?
W29 O73 1.85(2) . ?
W10 O18 1.85(2) . ?
W10 O107 2.29(2) . ?
W10 O12 1.93(2) . ?
W10 O106 2.02(2) . ?
W10 O15 1.87(2) . ?
W10 O6 1.78(3) . ?
W10 K6 3.824(10) 1_565 ?
W4 O19 1.81(2) . ?
W4 O18 2.00(2) . ?
W4 K0A 3.729(9) . ?
W4 O147 2.00(2) . ?
W4 O107 2.272(19) . ?
W4 O10 1.71(2) . ?
W4 O9 1.97(2) . ?
W5 O102 2.24(2) . ?
W5 O103 1.80(3) . ?
W5 O9 1.92(2) . ?
W5 O17 1.86(3) . ?
W5 O7 2.02(3) . ?
W5 O8 1.76(3) . ?
Dy3 K5 4.099(7) . ?
Dy3 O48 2.431(18) . ?
Dy3 O68 2.29(2) . ?
Dy3 O139 2.40(2) . ?
Dy3 O65 2.199(19) . ?
Dy3 O60 2.31(2) . ?
Dy3 O66 2.32(2) . ?
Dy3 O64 2.51(3) . ?
Dy3 O61 2.70(3) . ?
Dy1 O19 2.401(19) . ?
Dy1 K0A 4.122(7) . ?
Dy1 O36 2.263(18) . ?
Dy1 O35 2.417(17) . ?
Dy1 O22 2.20(2) . ?
Dy1 O103 2.30(2) . ?
Dy1 O20 2.37(3) . ?
Dy1 O21 2.37(3) . ?
Sb2 O119 2.003(18) . ?
Sb2 O53 1.979(16) . ?
Sb2 O50 1.932(17) . ?
Sb3 O122 1.986(17) . ?
Sb3 O94 2.016(16) . ?
Sb3 O79 1.95(2) . ?
W11 O4 1.94(2) . ?
W11 O14 1.72(2) . ?
W11 O5 1.75(3) . ?
W11 O15 2.00(2) . ?
W11 O102 2.31(2) . ?
W11 O7 1.86(3) . ?
Sb1 O107 1.987(19) . ?
Sb1 O101 1.963(15) . ?
Sb1 O102 2.03(2) . ?
Ni1 K5 3.667(9) . ?
Ni1 O69 2.05(2) . ?
Ni1 O112 2.12(2) . ?
Ni1 K0A 3.637(10) . ?
Ni1 O113 2.058(15) . ?
Ni1 O114 2.04(2) . ?
Ni1 O59 1.98(2) . ?
Ni1 O127 2.024(18) . ?
K5 Na16 2.860(19) . ?
K5 O112 2.82(2) . ?
K5 O48 2.748(19) . ?
K5 O124 2.784(18) . ?
K5 O81 2.81(2) . ?
K5 O139 2.801(18) . ?
K5 O114 2.69(2) . ?
K5 O115 2.935(19) . ?
K0AA W17 3.826(7) 2_557 ?
K0AA W21 3.823(7) 2_557 ?
K0AA W18 3.931(9) 2_557 ?
K0AA W19 3.940(9) 2_557 ?
K0AA O44 2.781(18) 2_557 ?
K0AA O51 2.850(19) 2_557 ?
K0AA O42 2.987(18) 2_557 ?
K0AA O57 2.94(2) 2_557 ?
K0AA O82 2.94(2) . ?
K0AA O85 2.83(2) . ?
K0AA O130 2.99(3) . ?
K0AA O4BA 2.69(7) 2_557 ?
Na16 W17 3.694(16) 2_557 ?
Na16 O112 2.99(3) . ?
Na16 O45 2.81(3) 2_557 ?
Na16 O82 2.82(3) . ?
Na16 O127 2.68(2) 2_557 ?
O30 Na0B 2.65(2) . ?
O69 K0A 2.89(2) . ?
O146 Na0B 2.55(3) . ?
O84 K32 2.91(2) . ?
O44 K0AA 2.781(18) 2_557 ?
O34 K0A 2.799(19) . ?
O51 K0AA 2.850(19) 2_557 ?
O19 K0A 2.78(2) . ?
O18 Na14 2.81(7) 2_667 ?
K0A O147 2.85(2) . ?
K0A O56 2.914(18) . ?
K0A O59 2.68(2) . ?
K0A O35 2.756(18) . ?
K0A O2Y 1.39(2) . ?
O125 Na2 2.59(2) . ?
O45 Na16 2.81(3) 2_557 ?
O33 Na0B 2.33(2) . ?
O42 K0AA 2.987(18) 2_557 ?
O26 Na2 2.43(3) . ?
O110 K32 2.956(19) . ?
O57 K0AA 2.94(2) 2_557 ?
O12 K6 3.10(2) 1_565 ?
O39 Na1 2.38(3) . ?
O67 Na3 2.33(2) 2_556 ?
O55 K32 2.77(2) 1_655 ?
O86 K32 2.91(2) . ?
O80 K6 2.75(2) . ?
O31 Na0B 1.80(2) . ?
O85 K32 3.03(2) . ?
Na0B O29 2.36(3) . ?
Na0B O32 1.88(4) . ?
O127 Na16 2.68(2) 2_557 ?
O47 K6 2.90(3) . ?
O1 K6 3.06(3) 1_565 ?
O96 Na3 2.42(3) . ?
O10 Na1 2.51(3) . ?
O41 Na14 2.92(6) . ?
O6 K6 2.92(3) 1_565 ?
K6 W12 3.911(11) 1_545 ?
K6 W10 3.824(10) 1_545 ?
K6 O12 3.10(2) 1_545 ?
K6 O1 3.06(3) 1_545 ?
K6 O6 2.92(3) 1_545 ?
K6 O46 3.04(5) . ?
K6 O145 3.00(5) . ?
K6 O140 2.89(5) . ?
K32 O55 2.77(2) 1_455 ?
K32 O27 3.05(4) . ?
K32 O130 2.86(3) . ?
K32 O109 2.74(3) . ?
Na2 O24 2.29(4) . ?
Na2 O25 2.27(4) . ?
Na2 Na3 3.95(3) 2_456 ?
Na2 O23 2.28(5) . ?
Na2 O97 2.97(6) 2_456 ?
Na1 O13W 2.26(4) . ?
Na1 O137 2.37(4) . ?
Na1 O135 2.51(4) . ?
Na1 Na14 4.18(6) 2_667 ?
Na1 O136 2.74(6) . ?
Na3 O67 2.33(2) 2_556 ?
Na3 Na2 3.95(3) 2_456 ?
Na3 O98 2.31(3) . ?
Na3 O97 2.28(5) . ?
O20W Na14 2.40(8) . ?
Na14 O18 2.81(6) 2_667 ?
Na14 Na1 4.18(6) 2_667 ?
O97 Na2 2.97(6) 2_456 ?
O4BA K0AA 2.69(6) 2_557 ?

loop_
_geom_torsion_atom_site_label_1
_geom_torsion_atom_site_label_2
_geom_torsion_atom_site_label_3
_geom_torsion_atom_site_label_4
_geom_torsion
_geom_torsion_site_symmetry_1
_geom_torsion_site_symmetry_2
_geom_torsion_site_symmetry_3
_geom_torsion_site_symmetry_4
_geom_torsion_publ_flag
Dy2 W1 O69 Ni1 -12(3) . . . . ?
Dy2 W1 O69 K0A 111.1(6) . . . . ?
Dy2 W3 O112 Ni1 15.2(19) . . . . ?
Dy2 W3 O112 K5 -108.6(7) . . . . ?
Dy2 W3 O112 Na16 -169.7(4) . . . . ?
Dy2 W3 O124 W27 -111.8(12) . . . . ?
Dy2 W3 O124 K5 115.8(5) . . . . ?
Dy2 W3 O85 K0AA 135.0(17) . . . . ?
Dy2 W3 O85 K32 -12.7(10) . . . . ?
Dy2 W2 O113 Ni1 0(2) . . . . ?
Dy2 W2 O65 Dy3 -146(3) . . . . ?
Dy2 W2 O22 Dy1 135(3) . . . . ?
Dy2 O31 Na0B O30 33.8(7) . . . . ?
Dy2 O31 Na0B O146 -36.8(7) . . . . ?
Dy2 O31 Na0B O33 -112.5(8) . . . . ?
Dy2 O31 Na0B O29 107.4(9) . . . . ?
Dy2 O31 Na0B O32 -16(7) . . . . ?
K5 W17 O51 W18 -22(2) . . . . ?
K5 W17 O51 K0AA 168.7(2) . . . 2_557 ?
K5 W17 O45 Na16 -109.6(7) . . . 2_557 ?
K5 W17 O114 Ni1 170(3) . . . . ?
K5 W16 O48 Dy3 -142(2) . . . . ?
K5 W16 O47 K6 -33.5(16) . . . . ?
K5 W27 O82 K0AA 111.3(11) . . . . ?
K5 W27 O82 Na16 9.0(8) . . . . ?
K5 W3 O112 Ni1 123.8(19) . . . . ?
K5 W3 O112 Na16 -61.0(7) . . . . ?
K5 W3 O124 W27 132.4(16) . . . . ?
K5 W3 O85 K0AA -38(2) . . . . ?
K5 W3 O85 K32 174.1(3) . . . . ?
K5 W22 O139 Dy3 135.2(16) . . . . ?
K5 W22 O80 K6 21(3) . . . . ?
K0AA W17 O51 W18 169(2) 2_557 . . . ?
K0AA W17 O45 Na16 65.9(7) 2_557 . . 2_557 ?
K0AA W17 O114 Ni1 1(3) 2_557 . . . ?
K0AA W17 O114 K5 -169.1(3) 2_557 . . . ?
K0AA W21 O44 W17 119.5(14) 2_557 . . . ?
K0AA W18 O59 Ni1 20(2) 2_557 . . . ?
K0AA W18 O59 K0A 169.3(3) 2_557 . . . ?
K0AA W19 O42 W21 161(2) 2_557 . . . ?
K0AA W19 O40 W13 -75.0(13) 2_557 . . . ?
K0AA W19 O41 Na14 -48(4) 2_557 . . . ?
Na16 W17 O51 W18 -106.8(17) 2_557 . . . ?
Na16 W17 O51 K0AA 84.2(7) 2_557 . . 2_557 ?
Na16 W17 O114 Ni1 44(2) 2_557 . . . ?
Na16 W17 O114 K5 -126.6(9) 2_557 . . . ?
O30 W7 O26 Na2 78.7(19) . . . . ?
O30 W7 O100 W6 -18(2) . . . . ?
O4 W12 O2 W7 83.5(12) . . . . ?
O4 W12 O12 W10 -23(2) . . . . ?
O4 W12 O12 K6 97.7(9) . . . 1_565 ?
O4 W12 O3 W8 -11(4) . . . . ?
O4 W12 O1 K6 -86.7(10) . . . 1_565 ?
O4 W11 O14 W6 -92.7(17) . . . . ?
O4 W11 O7 W5 52(3) . . . . ?
O111 W3 O112 Ni1 50.8(17) . . . . ?
O111 W3 O112 K5 -73.1(9) . . . . ?
O111 W3 O112 Na16 -134.1(8) . . . . ?
O111 W3 O124 W27 -146.8(14) . . . . ?
O111 W3 O124 K5 80.8(7) . . . . ?
O111 W3 O85 K0AA 118(3) . . . . ?
O111 W3 O85 K32 -30(4) . . . . ?
O111 W2 O113 Ni1 -38.7(19) . . . . ?
O111 W2 O65 Dy3 -108(4) . . . . ?
O111 W2 O22 Dy1 143(2) . . . . ?
O112 W3 O124 W27 122.0(14) . . . . ?
O112 W3 O124 K5 -10.4(8) . . . . ?
O112 W3 O85 K0AA -86(2) . . . . ?
O112 W3 O85 K32 126.2(9) . . . . ?
O146 W25 O125 Na2 -70.6(19) . . . . ?
O146 W25 O95 W24 26(2) . . . . ?
O84 W26 O123 W27 -135(2) . . . . ?
O89 W26 O84 K32 -164.9(9) . . . . ?
O89 W26 O123 W27 127(2) . . . . ?
O89 W30 O90 W29 40(5) . . . . ?
O89 W30 O72 W25 77.2(11) . . . . ?
O48 W16 O47 K6 -76.5(18) . . . . ?
O124 W27 O82 K0AA 67.8(12) . . . . ?
O124 W27 O82 Na16 -34.6(10) . . . . ?
O124 W3 O112 Ni1 134.2(17) . . . . ?
O124 W3 O112 K5 10.4(9) . . . . ?
O124 W3 O112 Na16 -50.7(8) . . . . ?
O124 W3 O85 K0AA 9(2) . . . . ?
O124 W3 O85 K32 -138.3(7) . . . . ?
O44 W17 O51 W18 139.4(18) . . . . ?
O44 W17 O51 K0AA -29.7(7) . . . 2_557 ?
O44 W17 O45 Na16 108.5(8) . . . 2_557 ?
O44 W17 O114 Ni1 -78(4) . . . . ?
O44 W17 O114 K5 112(3) . . . . ?
O34 W1 O69 Ni1 -130(2) . . . . ?
O34 W1 O69 K0A -6.6(8) . . . . ?
O34 W9 O106 W10 -18(3) . . . . ?
O51 W17 O45 Na16 25.9(9) . . . 2_557 ?
O51 W17 O114 Ni1 -15(2) . . . . ?
O51 W17 O114 K5 175.2(9) . . . . ?
O51 W18 O59 Ni1 31.0(18) . . . . ?
O51 W18 O59 K0A 179.9(8) . . . . ?
O81 W27 O82 K0AA 155.2(11) . . . . ?
O81 W27 O82 Na16 52.8(11) . . . . ?
O81 W22 O139 Dy3 156.6(13) . . . . ?
O81 W22 O139 K5 21.3(7) . . . . ?
O81 W22 O80 K6 -27(3) . . . . ?
O19 W4 O10 Na1 -51(4) . . . . ?
O117 W21 O44 W17 27(3) . . . . ?
O117 W21 O44 K0AA -93(2) . . . 2_557 ?
O117 W20 O52 W15 87.3(14) . . . . ?
O117 W20 O55 K32 -33(4) . . . 1_655 ?
O18 W10 O15 W11 128(3) . . . . ?
O18 W10 O6 K6 -175.1(10) . . . 1_565 ?
O18 W4 O19 Dy1 133(2) . . . . ?
O18 W4 O19 K0A -92(2) . . . . ?
O18 W4 O10 Na1 123(4) . . . . ?
O90 W30 O72 W25 -85.1(10) . . . . ?
O90 W29 O71 W24 87.7(11) . . . . ?
O90 W29 O73 W23 -24(4) . . . . ?
O70 W23 O60 Dy3 -155(2) . . . . ?
O70 W24 O33 Na0B 155.1(13) . . . . ?
O70 W24 O96 Na3 141(2) . . . . ?
O118 W19 O42 W21 -26(2) . . . . ?
O118 W19 O42 K0AA 172.7(7) . . . 2_557 ?
O118 W19 O40 W13 87.9(11) . . . . ?
O118 W19 O41 Na14 -179(4) . . . . ?
O118 W20 O117 W21 26(2) . . . . ?
O118 W20 O52 W15 20(3) . . . . ?
O118 W20 O55 K32 52(4) . . . 1_655 ?
O72 W25 O146 Dy2 -74(3) . . . . ?
O72 W25 O146 Na0B 137.0(18) . . . . ?
O72 W25 O125 Na2 101.7(18) . . . . ?
O72 W25 O95 W24 -132(2) . . . . ?
O72 W30 O90 W29 131(3) . . . . ?
O52 W20 O117 W21 -132(2) . . . . ?
O52 W20 O55 K32 -123(4) . . . 1_655 ?
O52 W15 O68 Dy3 -123(3) . . . . ?
O52 W15 O67 Na3 -41.8(19) . . . 2_556 ?
O68 W15 O67 Na3 141.2(17) . . . 2_556 ?
K0A W1 O69 Ni1 -123(2) . . . . ?
K0A W18 O59 Ni1 -149(2) . . . . ?
K0A W9 O34 W1 127(2) . . . . ?
K0A W9 O106 W10 72.8(14) . . . . ?
K0A W13 O39 Na1 24(5) . . . . ?
K0A W13 O35 Dy1 139.4(19) . . . . ?
K0A W4 O19 Dy1 -135.5(19) . . . . ?
K0A W4 O10 Na1 -8(4) . . . . ?
O125 W25 O146 Dy2 84.7(17) . . . . ?
O125 W25 O146 Na0B -64.1(12) . . . . ?
O125 W25 O95 W24 132(2) . . . . ?
O119 W18 O59 Ni1 117.1(18) . . . . ?
O119 W18 O59 K0A -94.1(8) . . . . ?
O119 W19 O42 W21 61(2) . . . . ?
O119 W19 O42 K0AA -99.7(6) . . . 2_557 ?
O119 W19 O40 W13 0.3(9) . . . . ?
O119 W13 O39 Na1 -74(6) . . . . ?
O119 W13 O35 Dy1 -127.9(14) . . . . ?
O119 W13 O35 K0A 92.7(8) . . . . ?
O113 W2 O65 Dy3 -9(4) . . . . ?
O113 W2 O22 Dy1 3(3) . . . . ?
O45 W17 O51 W18 -128.8(17) . . . . ?
O45 W17 O51 K0AA 62.1(8) . . . 2_557 ?
O45 W17 O114 Ni1 87(2) . . . . ?
O45 W17 O114 K5 -83.4(10) . . . . ?
O87 W26 O84 K32 -74.4(9) . . . . ?
O87 W26 O123 W27 43(4) . . . . ?
O87 W25 O146 Dy2 -9.0(16) . . . . ?
O87 W25 O146 Na0B -157.8(11) . . . . ?
O87 W25 O125 Na2 17.1(19) . . . . ?
O87 W25 O95 W24 -68(4) . . . . ?
O33 W24 O96 Na3 -121(2) . . . . ?
O42 W21 O44 W17 89.1(11) . . . . ?
O42 W21 O44 K0AA -30.4(8) . . . 2_557 ?
O42 W19 O40 W13 16(3) . . . . ?
O42 W19 O41 Na14 -93(4) . . . . ?
O26 W7 O30 Dy2 -83.0(17) . . . . ?
O26 W7 O30 Na0B 64.1(13) . . . . ?
O26 W7 O100 W6 -122(2) . . . . ?
O147 W9 O34 W1 152.0(16) . . . . ?
O147 W9 O34 K0A 24.8(9) . . . . ?
O147 W9 O106 W10 71.2(12) . . . . ?
O147 W4 O19 Dy1 -158.4(15) . . . . ?
O147 W4 O19 K0A -22.9(8) . . . . ?
O147 W4 O10 Na1 41(4) . . . . ?
O122 W26 O123 W27 51(2) . . . . ?
O122 W25 O146 Dy2 -84.0(16) . . . . ?
O122 W25 O146 Na0B 127.1(11) . . . . ?
O122 W25 O125 Na2 60(4) . . . . ?
O122 W25 O95 W24 -59(2) . . . . ?
O122 W30 O90 W29 57(3) . . . . ?
O122 W30 O72 W25 2.4(8) . . . . ?
O110 W1 O69 Ni1 29(2) . . . . ?
O110 W1 O69 K0A 152.2(7) . . . . ?
O110 W3 O112 Ni1 -27.4(17) . . . . ?
O110 W3 O112 K5 -151.2(8) . . . . ?
O110 W3 O112 Na16 147.7(7) . . . . ?
O110 W3 O124 W27 -114(2) . . . . ?
O110 W3 O124 K5 113.2(18) . . . . ?
O110 W3 O85 K0AA 173.4(19) . . . . ?
O110 W3 O85 K32 25.8(8) . . . . ?
O62 W1 O69 Ni1 -48(2) . . . . ?
O62 W1 O69 K0A 74.5(7) . . . . ?
O62 W2 O113 Ni1 38.7(19) . . . . ?
O62 W2 O65 Dy3 -167(2) . . . . ?
O62 W2 O22 Dy1 98(3) . . . . ?
O107 W9 O34 W1 -134.6(16) . . . . ?
O107 W9 O34 K0A 98.2(8) . . . . ?
O107 W9 O106 W10 -1.2(10) . . . . ?
O107 W10 O18 W4 8.8(11) . . . . ?
O107 W10 O18 Na14 -159(2) . . . 2_667 ?
O107 W10 O15 W11 57(3) . . . . ?
O107 W10 O6 K6 -127(5) . . . 1_565 ?
O107 W4 O19 Dy1 129.2(15) . . . . ?
O107 W4 O19 K0A -95.3(8) . . . . ?
O107 W4 O10 Na1 92(5) . . . . ?
O57 W18 O59 Ni1 97(3) . . . . ?
O57 W18 O59 K0A -114(3) . . . . ?
O57 W19 O42 W21 134(2) . . . . ?
O57 W19 O42 K0AA -26.8(7) . . . 2_557 ?
O57 W19 O40 W13 -70.4(11) . . . . ?
O57 W19 O41 Na14 -5(4) . . . . ?
O38 W14 O36 Dy1 49.7(16) . . . . ?
O38 W13 O39 Na1 162(4) . . . . ?
O38 W13 O35 Dy1 -41.8(15) . . . . ?
O38 W13 O35 K0A 178.8(10) . . . . ?
O126 W7 O30 Dy2 11.6(16) . . . . ?
O126 W7 O30 Na0B 158.6(13) . . . . ?
O126 W7 O26 Na2 -10(2) . . . . ?
O126 W7 O100 W6 78(4) . . . . ?
O116 W16 O48 Dy3 113(3) . . . . ?
O116 W16 O48 K5 -106(3) . . . . ?
O116 W16 O47 K6 105.4(17) . . . . ?
O116 W21 O44 W17 -69.0(11) . . . . ?
O116 W21 O44 K0AA 171.5(8) . . . 2_557 ?
O139 W22 O80 K6 66(3) . . . . ?
O2 W7 O30 Dy2 75(3) . . . . ?
O2 W7 O30 Na0B -137.9(18) . . . . ?
O2 W7 O26 Na2 -93(2) . . . . ?
O2 W7 O100 W6 138(2) . . . . ?
O2 W12 O4 W11 -132(3) . . . . ?
O2 W12 O12 W10 58(4) . . . . ?
O2 W12 O12 K6 179(2) . . . 1_565 ?
O2 W12 O3 W8 72.9(14) . . . . ?
O2 W12 O1 K6 -178.2(9) . . . 1_565 ?
O95 W25 O146 Dy2 -172.1(16) . . . . ?
O95 W25 O146 Na0B 39.1(12) . . . . ?
O95 W25 O125 Na2 -168.7(17) . . . . ?
O95 W24 O33 Na0B -44.8(14) . . . . ?
O95 W24 O96 Na3 -26(2) . . . . ?
O71 W24 O33 Na0B -124(2) . . . . ?
O71 W24 O96 Na3 59(2) . . . . ?
O71 W29 O73 W23 72.4(14) . . . . ?
O105 W9 O34 W1 -46.9(16) . . . . ?
O105 W9 O34 K0A -174.1(9) . . . . ?
O105 W9 O106 W10 -88.6(12) . . . . ?
O141 W26 O84 K32 12.9(11) . . . . ?
O141 W26 O123 W27 -34(2) . . . . ?
O141 W3 O112 Ni1 49(4) . . . . ?
O141 W3 O112 K5 -75(3) . . . . ?
O141 W3 O112 Na16 -136(3) . . . . ?
O141 W3 O124 W27 -73.1(13) . . . . ?
O141 W3 O124 K5 154.5(8) . . . . ?
O141 W3 O85 K0AA 96(2) . . . . ?
O141 W3 O85 K32 -51.6(8) . . . . ?
O114 W17 O51 W18 -26.7(17) . . . . ?
O114 W17 O51 K0AA 164.2(8) . . . 2_557 ?
O114 W17 O45 Na16 -67.5(10) . . . 2_557 ?
O12 W12 O4 W11 28(3) . . . . ?
O12 W12 O2 W7 2(3) . . . . ?
O12 W12 O3 W8 -87.4(14) . . . . ?
O12 W12 O1 K6 2.3(11) . . . 1_565 ?
O12 W10 O18 W4 19(3) . . . . ?
O12 W10 O18 Na14 -149(2) . . . 2_667 ?
O12 W10 O15 W11 -29(3) . . . . ?
O12 W10 O6 K6 -2.7(12) . . . 1_565 ?
O39 W13 O35 Dy1 61.2(16) . . . . ?
O39 W13 O35 K0A -78.1(11) . . . . ?
O94 W23 O60 Dy3 134(2) . . . . ?
O94 W24 O33 Na0B -132.4(13) . . . . ?
O94 W24 O96 Na3 89(4) . . . . ?
O94 W29 O71 W24 1.5(9) . . . . ?
O94 W29 O73 W23 -0.4(11) . . . . ?
O67 W15 O68 Dy3 47.6(18) . . . . ?
O55 W20 O117 W21 126(2) . . . . ?
O55 W20 O52 W15 -171.3(13) . . . . ?
O108 W1 O69 Ni1 130(2) . . . . ?
O108 W1 O69 K0A -106.9(10) . . . . ?
O134 W14 O36 Dy1 -50.9(16) . . . . ?
O123 W26 O84 K32 104.6(10) . . . . ?
O123 W27 O82 K0AA -14.8(13) . . . . ?
O123 W27 O82 Na16 -117.2(10) . . . . ?
O65 W2 O113 Ni1 -134.0(18) . . . . ?
O65 W2 O22 Dy1 -101(3) . . . . ?
O11 W9 O34 W1 52.2(18) . . . . ?
O11 W9 O34 K0A -75.0(10) . . . . ?
O11 W9 O106 W10 171.4(12) . . . . ?
O101 W7 O30 Dy2 86.2(16) . . . . ?
O101 W7 O30 Na0B -126.7(12) . . . . ?
O101 W7 O26 Na2 -43(5) . . . . ?
O101 W7 O100 W6 66(2) . . . . ?
O101 W12 O4 W11 -58(3) . . . . ?
O101 W12 O2 W7 -3.4(10) . . . . ?
O101 W12 O12 W10 64(2) . . . . ?
O101 W12 O12 K6 -175.2(8) . . . 1_565 ?
O101 W12 O3 W8 -1.3(11) . . . . ?
O63 W1 O69 Ni1 -47(5) . . . . ?
O63 W1 O69 K0A 76(3) . . . . ?
O58 W18 O59 Ni1 -69(2) . . . . ?
O58 W18 O59 K0A 79.8(11) . . . . ?
O74 W30 O90 W29 -30(3) . . . . ?
O74 W30 O72 W25 -4(3) . . . . ?
O74 W28 O75 W29 33(2) . . . . ?
O106 W9 O34 W1 -118(2) . . . . ?
O106 W9 O34 K0A 115(2) . . . . ?
O106 W10 O18 W4 80.9(14) . . . . ?
O106 W10 O18 Na14 -87(2) . . . 2_667 ?
O106 W10 O15 W11 40(5) . . . . ?
O106 W10 O6 K6 -89.1(10) . . . 1_565 ?
O3 W12 O4 W11 -49(5) . . . . ?
O3 W12 O2 W7 -75.6(12) . . . . ?
O3 W12 O12 W10 136(2) . . . . ?
O3 W12 O12 K6 -102.8(9) . . . 1_565 ?
O3 W12 O1 K6 91.9(10) . . . 1_565 ?
O49 W16 O48 Dy3 41.7(17) . . . . ?
O49 W16 O48 K5 -176.4(9) . . . . ?
O49 W16 O47 K6 -171.4(15) . . . . ?
O49 W15 O68 Dy3 -54.2(16) . . . . ?
O49 W15 O67 Na3 -126.6(18) . . . 2_556 ?
O54 W20 O117 W21 -38(4) . . . . ?
O54 W20 O52 W15 -69.0(14) . . . . ?
O54 W20 O55 K32 140(4) . . . 1_655 ?
O54 W14 O36 Dy1 121(3) . . . . ?
O80 W22 O139 Dy3 60.4(15) . . . . ?
O80 W22 O139 K5 -74.8(9) . . . . ?
O14 W6 O29 Na0B 127(2) . . . . ?
O14 W11 O7 W5 -51.4(19) . . . . ?
O40 W19 O42 W21 46(3) . . . . ?
O40 W19 O42 K0AA -114.8(18) . . . 2_557 ?
O40 W19 O41 Na14 91(4) . . . . ?
O40 W13 O39 Na1 -113(5) . . . . ?
O40 W13 O35 Dy1 -115(2) . . . . ?
O40 W13 O35 K0A 105.7(19) . . . . ?
O91 W29 O71 W24 -173.8(11) . . . . ?
O91 W29 O73 W23 174.4(14) . . . . ?
O31 W2 O65 Dy3 175(4) . . . . ?
O31 W2 O22 Dy1 174(3) . . . . ?
O5 W11 O14 W6 167.6(16) . . . . ?
O5 W11 O7 W5 -161.5(15) . . . . ?
O78 W23 O60 Dy3 49(2) . . . . ?
O78 W22 O139 Dy3 -45.7(14) . . . . ?
O78 W22 O139 K5 179.0(8) . . . . ?
O78 W22 O80 K6 165(2) . . . . ?
O56 W18 O59 Ni1 -171.6(18) . . . . ?
O56 W18 O59 K0A -22.8(8) . . . . ?
O56 W13 O39 Na1 -28(5) . . . . ?
O56 W13 O35 Dy1 161.2(14) . . . . ?
O56 W13 O35 K0A 21.8(9) . . . . ?
O115 W17 O51 W18 74(3) . . . . ?
O115 W17 O51 K0AA -96(2) . . . 2_557 ?
O115 W17 O45 Na16 -161.5(8) . . . 2_557 ?
O115 W17 O114 Ni1 -175(2) . . . . ?
O115 W17 O114 K5 14.5(10) . . . . ?
O115 W16 O48 Dy3 -159.3(17) . . . . ?
O115 W16 O48 K5 -17.3(10) . . . . ?
O115 W16 O47 K6 17.5(18) . . . . ?
O92 W23 O60 Dy3 -54(2) . . . . ?
O35 W13 O39 Na1 68(5) . . . . ?
O85 W3 O112 Ni1 -122.9(17) . . . . ?
O85 W3 O112 K5 113.3(10) . . . . ?
O85 W3 O112 Na16 52.3(10) . . . . ?
O85 W3 O124 W27 18.4(15) . . . . ?
O85 W3 O124 K5 -114.0(9) . . . . ?
O53 W20 O117 W21 -60(2) . . . . ?
O53 W20 O52 W15 1.7(11) . . . . ?
O53 W14 O36 Dy1 135.0(15) . . . . ?
O53 W15 O68 Dy3 -139.8(16) . . . . ?
O53 W15 O67 Na3 -5(5) . . . 2_556 ?
O75 W29 O71 W24 19(3) . . . . ?
O75 W29 O73 W23 -88.0(13) . . . . ?
O47 W16 O48 Dy3 -61.0(18) . . . . ?
O47 W16 O48 K5 80.9(10) . . . . ?
O77 W22 O139 Dy3 -124(2) . . . . ?
O77 W22 O139 K5 101(3) . . . . ?
O77 W22 O80 K6 -113(3) . . . . ?
O77 W28 O75 W29 -125(2) . . . . ?
O1 W12 O4 W11 127(3) . . . . ?
O1 W12 O2 W7 -176.2(12) . . . . ?
O1 W12 O12 W10 -123(2) . . . . ?
O1 W12 O12 K6 -2.2(10) . . . 1_565 ?
O1 W12 O3 W8 173.2(13) . . . . ?
O22 W2 O113 Ni1 124.8(18) . . . . ?
O22 W2 O65 Dy3 96(4) . . . . ?
O50 W17 O51 W18 64.8(16) . . . . ?
O50 W17 O51 K0AA -104.3(7) . . . 2_557 ?
O50 W17 O45 Na16 141(2) . . . 2_557 ?
O50 W17 O114 Ni1 -100(2) . . . . ?
O50 W17 O114 K5 89.7(8) . . . . ?
O50 W16 O48 Dy3 126.5(17) . . . . ?
O50 W16 O48 K5 -91.5(8) . . . . ?
O50 W16 O47 K6 71(4) . . . . ?
O50 W21 O44 W17 4.0(9) . . . . ?
O50 W21 O44 K0AA -115.5(8) . . . 2_557 ?
O79 W22 O139 Dy3 -130.8(13) . . . . ?
O79 W22 O139 K5 93.9(7) . . . . ?
O79 W22 O80 K6 -79(4) . . . . ?
O79 W28 O75 W29 -53(2) . . . . ?
O43 W21 O44 W17 -171.7(12) . . . . ?
O43 W21 O44 K0AA 68.7(11) . . . 2_557 ?
O96 W24 O33 Na0B 54.8(15) . . . . ?
O73 W23 O60 Dy3 126(3) . . . . ?
O73 W29 O71 W24 -70.7(12) . . . . ?
O15 W10 O18 W4 -78.5(15) . . . . ?
O15 W10 O18 Na14 113(2) . . . 2_667 ?
O15 W10 O6 K6 87.3(11) . . . 1_565 ?
O15 W11 O14 W6 -24(3) . . . . ?
O15 W11 O7 W5 101.3(18) . . . . ?
O102 W6 O29 Na0B 135.5(16) . . . . ?
O102 W5 O103 Dy1 -136.2(19) . . . . ?
O102 W5 O17 W6 -11.6(14) . . . . ?
O102 W11 O14 W6 -5.3(14) . . . . ?
O102 W11 O7 W5 11.9(13) . . . . ?
O88 W30 O90 W29 -131(3) . . . . ?
O88 W30 O72 W25 173.8(11) . . . . ?
O103 W5 O17 W6 75.0(18) . . . . ?
O76 W27 O82 K0AA -108.6(12) . . . . ?
O76 W27 O82 Na16 149.1(10) . . . . ?
O76 W28 O75 W29 -34(4) . . . . ?
O10 W4 O19 Dy1 -60.7(17) . . . . ?
O10 W4 O19 K0A 74.8(11) . . . . ?
O41 W19 O42 W21 -126(2) . . . . ?
O41 W19 O42 K0AA 73.4(8) . . . 2_557 ?
O41 W19 O40 W13 -172.2(10) . . . . ?
O6 W10 O18 W4 179.9(14) . . . . ?
O6 W10 O18 Na14 12(2) . . . 2_667 ?
O6 W10 O15 W11 -130(3) . . . . ?
O16 W6 O29 Na0B -51.9(18) . . . . ?
O9 W4 O19 Dy1 44.8(16) . . . . ?
O9 W4 O19 K0A -179.7(9) . . . . ?
O9 W4 O10 Na1 -149(4) . . . . ?
O9 W5 O103 Dy1 -50.9(19) . . . . ?
O9 W5 O17 W6 -26(4) . . . . ?
O17 W6 O29 Na0B -154.9(16) . . . . ?
O17 W5 O103 Dy1 153.0(19) . . . . ?
O7 W5 O103 Dy1 -110(3) . . . . ?
O7 W5 O17 W6 -81.0(18) . . . . ?
O7 W11 O14 W6 60(2) . . . . ?
O131 W28 O75 W29 133(2) . . . . ?
O8 W5 O103 Dy1 51(2) . . . . ?
O8 W5 O17 W6 179.6(18) . . . . ?
O37 W14 O36 Dy1 -151.6(16) . . . . ?
O37 W15 O68 Dy3 145.7(16) . . . . ?
O37 W15 O67 Na3 44.1(19) . . . 2_556 ?
O100 W7 O30 Dy2 172.9(17) . . . . ?
O100 W7 O30 Na0B -40.0(13) . . . . ?
O100 W7 O26 Na2 176.7(19) . . . . ?
O100 W6 O29 Na0B 50.1(16) . . . . ?
K6 W12 O4 W11 79(3) 1_565 . . . ?
K6 W12 O2 W7 -178.8(4) 1_565 . . . ?
K6 W12 O12 W10 -121(3) 1_565 . . . ?
K6 W12 O3 W8 -137.8(12) 1_565 . . . ?
K6 W10 O18 W4 173.1(4) 1_565 . . . ?
K6 W10 O18 Na14 5(3) 1_565 . . 2_667 ?
K6 W10 O15 W11 -82(3) 1_565 . . . ?
K32 W26 O123 W27 -92(2) . . . . ?
K32 W3 O112 Ni1 -73.5(18) . . . . ?
K32 W3 O112 K5 162.6(3) . . . . ?
K32 W3 O112 Na16 101.6(8) . . . . ?
K32 W3 O124 W27 -26.4(17) . . . . ?
K32 W3 O124 K5 -158.8(3) . . . . ?
K32 W3 O85 K0AA 148(2) . . . . ?

loop_
_smtbx_masks_void_nr
_smtbx_masks_void_average_x
_smtbx_masks_void_average_y
_smtbx_masks_void_average_z
_smtbx_masks_void_volume
_smtbx_masks_void_count_electrons
_smtbx_masks_void_content
1 0.000 0.000 0.500 50.1 10.4 ?
2 0.702 0.500 0.500 1329.8 218.0 ?
